data_2105997
loop_
_publ_author_name
'Larsen, Finn Krebs'
'Overgaard, Jacob'
'Christensen, Mogens'
'McIntyre, Garry James'
'Timco, Grigore'
'Winpenny, Richard E. P.'

_publ_section_title
;
 Metal distribution and disorder in the crystal structure of
 [NH~2~Et~2~][Cr~7~<i>M</i>F~8~(^<i>t^</i>BuCO~2~)~16~] wheel molecules
 for <i>M</i> = Mn, Fe, Co, Ni, Cu, Zn and Cd
;
_journal_issue 6
_journal_name_full 'Acta Crystallographica Section B'
_journal_page_first 932
_journal_page_last 941
_journal_paper_doi 10.1107/S2052520614019179
_journal_volume 70
_journal_year 2014
_chemical_formula_moiety 'C83.59 H152.01 Cr7.03 Cu0.97 F8 N1 O32, 0.33(C), C1.5 H1.5 O1.5'
_chemical_formula_sum 'C86 H160 Cr7 Cu F8 N O33'
_chemical_formula_weight 2315.68
_chemical_name_systematic
;
 ?
;
_space_group_crystal_system monoclinic
_space_group_IT_number 14
_space_group_name_Hall '-P 2ybc'
_space_group_name_H-M_alt 'P 1 21/c 1'
_symmetry_space_group_name_Hall '-P 2ybc'
_symmetry_space_group_name_H-M 'P 1 21/c 1'
_atom_sites_solution_hydrogens geom
_audit_creation_date 2014-07-01
_audit_creation_method
;
Olex2 1.2
(compiled 2014.06.27 svn.r2953 for OlexSys, GUI svn.r4855)
;
_cell_angle_alpha 90
_cell_angle_beta 110.2050(10)
_cell_angle_gamma 90
_cell_formula_units_Z 4
_cell_length_a 25.0974(4)
_cell_length_b 16.6749(3)
_cell_length_c 30.9582(7)
_cell_measurement_temperature 293(2)
_cell_volume 12158.6(4)
_computing_molecular_graphics 'Olex2 (Dolomanov et al., 2009)'
_computing_publication_material 'Olex2 (Dolomanov et al., 2009)'
_computing_structure_refinement 'ShelXL (Sheldrick, 2008)'
_diffrn_ambient_temperature 293(2)
_diffrn_measured_fraction_theta_full 0.902
_diffrn_measured_fraction_theta_max 0.926
_diffrn_radiation_type MoK\a
_diffrn_radiation_wavelength 0.71073
_diffrn_reflns_av_unetI/netI 0.0734
_diffrn_reflns_Laue_measured_fraction_full 0.902
_diffrn_reflns_Laue_measured_fraction_max 0.926
_diffrn_reflns_point_group_measured_fraction_full 0.902
_diffrn_reflns_point_group_measured_fraction_max 0.926
_diffrn_reflns_theta_full 25.242
_diffrn_reflns_theta_max 24.997
_diffrn_reflns_theta_min 2.935
_exptl_absorpt_coefficient_mu 0.850
_exptl_crystal_density_diffrn 1.265
_exptl_crystal_F_000 4864
_refine_diff_density_max 0.940
_refine_diff_density_min -0.588
_refine_diff_density_rms 0.088
_refine_ls_extinction_method none
_refine_ls_goodness_of_fit_ref 1.072
_refine_ls_hydrogen_treatment constr
_refine_ls_matrix_type full
_refine_ls_number_parameters 1286
_refine_ls_number_reflns 19834
_refine_ls_number_restraints 207
_refine_ls_restrained_S_all 1.069
_refine_ls_R_factor_all 0.1337
_refine_ls_R_factor_gt 0.0741
_refine_ls_shift/su_max 0.111
_refine_ls_shift/su_mean 0.002
_refine_ls_structure_factor_coef Fsqd
_refine_ls_weighting_details
;
 w=1/[\s^2^(Fo^2^)+(0.1036P)^2^+18.8323P]
 where P=(Fo^2^+2Fc^2^)/3
;
_refine_ls_weighting_scheme calc
_refine_ls_wR_factor_gt 0.1860
_refine_ls_wR_factor_ref 0.2265
_reflns_Friedel_coverage 0.000
_reflns_number_gt 11526
_reflns_number_total 19834
_reflns_threshold_expression 'I > 2\s(I)'
_cod_data_source_file pi5020sup9.txt
_cod_data_source_block cr7cu_all8
_cod_database_code 2105997
_shelxl_version_number 2013-2
_shelx_space_group_comment
;
The symmetry employed for this shelxl refinement is uniquely defined
by the following loop, which should always be used as a source of
symmetry information in preference to the above space-group names.
They are only intended as comments.
;
_olex2_refinement_description
;
1. Fixed Uiso
 At 1.2 times of:
  All C(H,H) groups
 At 1.5 times of:
  All C(H,H,H) groups, All C(H,H,H,H,H,H) groups
2. Shared sites
{Cr1, Cu1}
{Cr2, Cu2}
{Cr3, Cu3}
{Cr4, Cu4}
{Cr5, Cu5}
{Cr6, Cu6}
{Cr7, Cu7}
{Cr8, Cu8}
3. Restrained distances
 C11-C12 = C11-C13 = C11-C14
 1.51953 with sigma of 0.003
 C11A-C12A = C11A-C13A = C11A-C14A
 1.51953 with sigma of 0.003
 C21-C22 = C21-C23 = C21-C24
 1.51953 with sigma of 0.003
 C31-C32 = C31-C33 = C31-C34
 1.51953 with sigma of 0.003
 C41-C42 = C41-C43 = C41-C44
 1.51953 with sigma of 0.003
 C41-C42A = C41-C43A = C41-C44A
 1.51953 with sigma of 0.003
 C51-C52 = C51-C53 = C51-C54
 1.51953 with sigma of 0.003
 C51-C52A = C51-C53A = C51-C54A
 1.51953 with sigma of 0.003
 C51-C52B = C51-C53B = C51-C54B
 1.51953 with sigma of 0.003
 C51-C52C = C51-C53C = C51-C54C
 1.51953 with sigma of 0.003
 C61-C62 = C61-C63 = C61-C64
 1.51953 with sigma of 0.003
 C71-C72 = C71-C73 = C71-C74
 1.51953 with sigma of 0.003
 C71-C72A = C71-C73A = C71-C74A
 1.51953 with sigma of 0.003
 C81-C82 = C81-C83 = C81-C84
 1.51953 with sigma of 0.003
 C16-C17 = C16-C18 = C16-C19
 1.51953 with sigma of 0.003
 C16A-C17A = C16A-C18A = C16A-C19A
 1.51953 with sigma of 0.003
 C26-C27 = C26-C28 = C26-C29
 1.51953 with sigma of 0.003
 C36-C37 = C36-C38 = C36-C39
 1.51953 with sigma of 0.003
 C36A-C37A = C36A-C38A = C36A-C39A
 1.51953 with sigma of 0.003
 C46-C47 = C46-C48 = C46-C49
 1.51953 with sigma of 0.003
 C46-C47A = C46-C48A = C46-C49A
 1.51953 with sigma of 0.003
 C56-C57 = C56-C58 = C56-C59
 1.51953 with sigma of 0.003
 C66-C67 = C66-C68 = C66-C69
 1.51953 with sigma of 0.003
 C76-C77 = C76-C78 = C76-C79
 1.51953 with sigma of 0.003
 C86-C87 = C86-C88 = C86-C89
 1.51953 with sigma of 0.003
 C86-C87A = C86-C88A = C86-C89A
 1.51953 with sigma of 0.003
 C12-C13 = C12-C14 = C13-C14
 2.481392 with sigma of 0.003
 C12A-C13A = C12A-C14A = C13A-C14A
 2.481392 with sigma of 0.003
 C22-C23 = C22-C24 = C23-C24
 2.481392 with sigma of 0.003
 C32-C33 = C32-C34 = C33-C34
 2.481392 with sigma of 0.003
 C42-C43 = C42-C44 = C43-C44
 2.481392 with sigma of 0.003
 C42A-C43A = C42A-C44A = C43A-C44A
 2.481392 with sigma of 0.003
 C52-C53 = C52-C54 = C53-C54
 2.481392 with sigma of 0.003
 C52A-C53A = C52A-C54A = C53A-C54A
 2.481392 with sigma of 0.003
 C52B-C53B = C52B-C54B = C53B-C54B
 2.481392 with sigma of 0.003
 C52C-C53C = C52C-C54C = C53C-C54C
 2.481392 with sigma of 0.003
 C62-C63 = C62-C64 = C63-C64
 2.481392 with sigma of 0.003
 C72-C73 = C72-C74 = C73-C74
 2.481392 with sigma of 0.003
 C72A-C73A = C72A-C74A = C73A-C74A
 2.481392 with sigma of 0.003
 C82-C83 = C82-C84 = C83-C84
 2.481392 with sigma of 0.003
 C17-C18 = C17-C19 = C18-C19
 2.481392 with sigma of 0.003
 C17A-C18A = C17A-C19A = C18A-C19A
 2.481392 with sigma of 0.003
 C27-C28 = C27-C29 = C28-C29
 2.481392 with sigma of 0.003
 C37-C38 = C37-C39 = C38-C39
 2.481392 with sigma of 0.003
 C37A-C38A = C37A-C39A = C38A-C39A
 2.481392 with sigma of 0.003
 C47-C48 = C47-C49 = C48-C49
 2.481392 with sigma of 0.003
 C47A-C48A = C47A-C49A = C48A-C49A
 2.481392 with sigma of 0.003
 C57-C58 = C57-C59 = C58-C59
 2.481392 with sigma of 0.003
 C67-C68 = C67-C69 = C68-C69
 2.481392 with sigma of 0.003
 C77-C78 = C77-C79 = C78-C79
 2.481392 with sigma of 0.003
 C87-C88 = C87-C89 = C88-C89
 2.481392 with sigma of 0.003
 C87A-C88A = C87A-C89A = C88A-C89A
 2.481392 with sigma of 0.003
 C1-C2 = C3-C4 = C1A-C2A = C3A-C4A
 1.43756 with sigma of 0.002
 C1B-C2B = C3B-C4B
 1.43756 with sigma of 0.002
 N1-C1 = N1-C3 = N1A-C1A = N1A-C3A
 1.42227 with sigma of 0.002
 N1B-C1B = N1B-C3B
 1.42227 with sigma of 0.002
 C51-C52 = C51-C53 = C51-C54
 1.51958 with sigma of 0.003
 C51-C52A = C51-C53A = C51-C54A
 1.51958 with sigma of 0.003
 C51-C52B = C51-C53B = C51-C54B
 1.51958 with sigma of 0.003
 C51-C52C = C51-C53C = C51-C54C
 1.51958 with sigma of 0.003
 C52-C53 = C52-C54 = C53-C54
 2.481474 with sigma of 0.003
 C52A-C53A = C52A-C54A = C53A-C54A
 2.481474 with sigma of 0.003
 C52B-C53B = C52B-C54B = C53B-C54B
 2.481474 with sigma of 0.003
 C52C-C53C = C52C-C54C = C53C-C54C
 2.481474 with sigma of 0.003
 C52-C52A = C52A-C52B = C52B-C52C
 0.741555 with sigma of 0.004
 C52C-C53 = C53-C53A = C53A-C53B
 0.741555 with sigma of 0.004
 C53B-C53C = C53C-C54 = C54-C54A
 0.741555 with sigma of 0.004
 C54A-C54B = C54B-C54C = C54C-C52
 0.741555 with sigma of 0.004
4. Uiso/Uaniso restraints and constraints
Uiso(C11) = Uiso(C12) = Uiso(C13) = Uiso(C14) = Uiso(C11A) = Uiso(C12A) =
Uiso(C13A) = Uiso(C14A)
Uiso(C36) = Uiso(C36A)
Uiso(C37A) = Uiso(C38A) = Uiso(C39A)
Uiso(C42A) = Uiso(C43A) = Uiso(C44A)
Uiso(C47A) = Uiso(C48A) = Uiso(C49A)
Uanis(C86) = Uanis(C86A)
Uiso(C72) = Uiso(C73) = Uiso(C74) = Uiso(C72A) = Uiso(C73A) = Uiso(C74A)
Uiso(C87A) = Uiso(C88A) = Uiso(C89A)
Uanis(Cr1) = Uanis(Cu1)
Uanis(Cr2) = Uanis(Cu2)
Uanis(Cr3) = Uanis(Cu3)
Uanis(Cr4) = Uanis(Cu4)
Uanis(Cr5) = Uanis(Cu5)
Uanis(Cr6) = Uanis(Cu6)
Uanis(Cr7) = Uanis(Cu7)
Uanis(Cr8) = Uanis(Cu8)
5. Others
 1*[Sof(C4)+Sof(H4A)+Sof(H4B)+Sof(H4C)+Sof(C3)+Sof(H3A)+Sof(H3B)+Sof(N1)+
 Sof(C1)+Sof(H1A)+Sof(H1B)+Sof(C2)+Sof(H2A)+Sof(H2B)+Sof(H2C)]+1*[Sof(C4A)+
 Sof(H4AA)+Sof(H4AB)+Sof(H4AC)+Sof(C3A)+Sof(H3AA)+Sof(H3AB)+Sof(N1A)+Sof(C1A)+
 Sof(H1AA)+Sof(H1AB)+Sof(C2A)+Sof(H2AA)+Sof(H2AB)+Sof(H2AC)]+1*[Sof(C4B)+
 Sof(H4BA)+Sof(H4BB)+Sof(H4BC)+Sof(C3B)+Sof(H3BA)+Sof(H3BB)+Sof(N1B)+Sof(C1B)+
 Sof(H1BA)+Sof(H1BB)+Sof(C2B)+Sof(H2BA)+Sof(H2BB)+Sof(H2BC)]=1 with esd of 0.002
 1*[Sof(C52)+Sof(H52A)+Sof(H52B)+Sof(H52C)+Sof(H52D)+Sof(H52E)+Sof(H52F)+
 Sof(C53)+Sof(H53A)+Sof(H53B)+Sof(H53C)+Sof(H53D)+Sof(H53E)+Sof(H53F)+Sof(C54)+
 Sof(H54A)+Sof(H54B)+Sof(H54C)+Sof(H54D)+Sof(H54E)+Sof(H54F)]+1*[Sof(C52A)+
 Sof(H52G)+Sof(H52H)+Sof(H52I)+Sof(H52J)+Sof(H52K)+Sof(H52L)+Sof(C53A)+
 Sof(H53G)+Sof(H53H)+Sof(H53I)+Sof(H53J)+Sof(H53K)+Sof(H53L)+Sof(C54A)+
 Sof(H54G)+Sof(H54H)+Sof(H54I)+Sof(H54J)+Sof(H54K)+Sof(H54L)]+1*[Sof(C52B)+
 Sof(H52M)+Sof(H52N)+Sof(H52O)+Sof(H52P)+Sof(H52Q)+Sof(H52R)+Sof(C53B)+
 Sof(H53M)+Sof(H53N)+Sof(H53O)+Sof(H53P)+Sof(H53Q)+Sof(H53R)+Sof(C54B)+
 Sof(H54M)+Sof(H54N)+Sof(H54O)+Sof(H54P)+Sof(H54Q)+Sof(H54R)]+1*[Sof(C52C)+
 Sof(H52S)+Sof(H52T)+Sof(H52U)+Sof(H52V)+Sof(H52W)+Sof(H52X)+Sof(C53C)+
 Sof(C54C)]=1 with esd of 0.002
 1*[Sof(Cr1)+Sof(Cu1)]+1*[Sof(Cr2)+Sof(Cu2)]+1*[Sof(Cr3)+Sof(Cu3)]+1*[Sof(Cr4)+
 Sof(Cu4)]+1*[Sof(Cr5)+Sof(Cu5)]+1*[Sof(Cr6)+Sof(Cu6)]+1*[Sof(Cr7)+Sof(Cu7)]+1*
 [Sof(Cr8)+Sof(Cu8)]=7 with esd of 0.01
 1(DFIX)=1(DFIX)=1(DFIX)=1(DFIX)=1(DFIX)=1(DFIX)=1(DFIX)=1(DFIX)=1(DFIX)=
 1(DFIX)=1(DFIX)=1(DFIX)=1(DFIX)=1(DFIX)=1(DFIX)=1(DFIX)=1(DFIX)=1(DFIX)=
 1(DFIX)=1(DFIX)=1(DFIX)=1(DFIX)=1(DFIX)=1(DFIX)=1(DFIX)=1(DFIX)=FVAR(1)
 1(DFIX)=1(DFIX)=1(DFIX)=1(DFIX)=1(DFIX)=1(DFIX)=1(DFIX)=1(DFIX)=1(DFIX)=
 1(DFIX)=1(DFIX)=1(DFIX)=1(DFIX)=1(DFIX)=1(DFIX)=1(DFIX)=1(DFIX)=1(DFIX)=
 1(DFIX)=1(DFIX)=1(DFIX)=1(DFIX)=1(DFIX)=1(DFIX)=1(DFIX)=1(DFIX)=1.633*FVAR(2)
 Sof(Cu1)=1-FVAR(2)
 Sof(Cr1)=FVAR(2)
 Sof(Cu2)=1-FVAR(3)
 Sof(Cr2)=FVAR(3)
 Sof(Cu3)=1-FVAR(4)
 Sof(Cr3)=FVAR(4)
 Sof(Cu4)=1-FVAR(5)
 Sof(Cr4)=FVAR(5)
 Sof(Cu5)=1-FVAR(6)
 Sof(Cr5)=FVAR(6)
 Sof(Cu6)=1-FVAR(7)
 Sof(Cr6)=FVAR(7)
 Sof(Cu7)=1-FVAR(8)
 Sof(Cr7)=FVAR(8)
 Sof(Cu8)=1-FVAR(9)
 Sof(Cr8)=FVAR(9)
 Sof(C11A)=Sof(C12A)=Sof(C13A)=Sof(C14A)=1-FVAR(10)
 Sof(H12G)=Sof(H12H)=Sof(H12I)=Sof(H12J)=Sof(H12K)=Sof(H12L)=Sof(H13G)=
 Sof(H13H)=Sof(H13I)=Sof(H13J)=Sof(H13K)=Sof(H13L)=Sof(H14G)=Sof(H14H)=
 Sof(H14I)=Sof(H14J)=Sof(H14K)=Sof(H14L)=0.5*(1-FVAR(11))
 Sof(H12A)=Sof(H12B)=Sof(H12C)=Sof(H12D)=Sof(H12E)=Sof(H12F)=Sof(H13A)=
 Sof(H13B)=Sof(H13C)=Sof(H13D)=Sof(H13E)=Sof(H13F)=Sof(H14A)=Sof(H14B)=
 Sof(H14C)=Sof(H14D)=Sof(H14E)=Sof(H14F)=0.5*FVAR(11)
 Sof(C11)=Sof(C12)=Sof(C13)=Sof(C14)=FVAR(10)
 Sof(C16A)=Sof(C17A)=Sof(C18A)=Sof(C19A)=1-FVAR(11)
 Sof(H17G)=Sof(H17H)=Sof(H17I)=Sof(H17J)=Sof(H17K)=Sof(H17L)=Sof(H18G)=
 Sof(H18H)=Sof(H18I)=Sof(H18J)=Sof(H18K)=Sof(H18L)=Sof(H19G)=Sof(H19H)=
 Sof(H19I)=Sof(H19J)=Sof(H19K)=Sof(H19L)=0.5*(1-FVAR(12))
 Sof(H17A)=Sof(H17B)=Sof(H17C)=Sof(H17D)=Sof(H17E)=Sof(H17F)=Sof(H18A)=
 Sof(H18B)=Sof(H18C)=Sof(H18D)=Sof(H18E)=Sof(H18F)=Sof(H19A)=Sof(H19B)=
 Sof(H19C)=Sof(H19D)=Sof(H19E)=Sof(H19F)=0.5*FVAR(12)
 Sof(C16)=Sof(C17)=Sof(C18)=Sof(C19)=FVAR(11)
 Sof(C36A)=Sof(C37A)=Sof(C38A)=Sof(C39A)=1-FVAR(12)
 Sof(H37G)=Sof(H37H)=Sof(H37I)=Sof(H37J)=Sof(H37K)=Sof(H37L)=Sof(H38G)=
 Sof(H38H)=Sof(H38I)=Sof(H38J)=Sof(H38K)=Sof(H38L)=Sof(H39G)=Sof(H39H)=
 Sof(H39I)=Sof(H39J)=Sof(H39K)=Sof(H39L)=0.5*(1-FVAR(13))
 Sof(H37A)=Sof(H37B)=Sof(H37C)=Sof(H37D)=Sof(H37E)=Sof(H37F)=Sof(H38A)=
 Sof(H38B)=Sof(H38C)=Sof(H38D)=Sof(H38E)=Sof(H38F)=Sof(H39A)=Sof(H39B)=
 Sof(H39C)=Sof(H39D)=Sof(H39E)=Sof(H39F)=0.5*FVAR(13)
 Sof(C36)=Sof(C37)=Sof(C38)=Sof(C39)=FVAR(12)
 Sof(C42A)=Sof(H42D)=Sof(H42E)=Sof(H42F)=Sof(C43A)=Sof(H43D)=Sof(H43E)=
 Sof(H43F)=Sof(C44A)=Sof(H44D)=Sof(H44E)=Sof(H44F)=1-FVAR(13)
 Sof(C41)=Sof(C42)=Sof(H42A)=Sof(H42B)=Sof(H42C)=Sof(C43)=Sof(H43A)=Sof(H43B)=
 Sof(H43C)=Sof(C44)=Sof(H44A)=Sof(H44B)=Sof(H44C)=FVAR(13)
 Sof(C47A)=Sof(C48A)=Sof(C49A)=1-FVAR(14)
 Sof(H47G)=Sof(H47H)=Sof(H47I)=Sof(H47J)=Sof(H47K)=Sof(H47L)=Sof(H48G)=
 Sof(H48H)=Sof(H48I)=Sof(H48J)=Sof(H48K)=Sof(H48L)=Sof(H49G)=Sof(H49H)=
 Sof(H49I)=Sof(H49J)=Sof(H49K)=Sof(H49L)=0.5*(1-FVAR(15))
 Sof(H47A)=Sof(H47B)=Sof(H47C)=Sof(H47D)=Sof(H47E)=Sof(H47F)=Sof(H48A)=
 Sof(H48B)=Sof(H48C)=Sof(H48D)=Sof(H48E)=Sof(H48F)=Sof(H49A)=Sof(H49B)=
 Sof(H49C)=Sof(H49D)=Sof(H49E)=Sof(H49F)=0.5*FVAR(15)
 Sof(C47)=Sof(C48)=Sof(C49)=FVAR(14)
 1(DFIX)=1(DFIX)=1(DFIX)=1(DFIX)=0.488*FVAR(16)
 1(DFIX)=1(DFIX)=1(DFIX)=1(DFIX)=FVAR(15)
 1(DFIX)=1(DFIX)=1(DFIX)=1(DFIX)=1.633*FVAR(16)
 Sof(C72A)=Sof(C73A)=Sof(C74A)=1-FVAR(16)
 Sof(H72G)=Sof(H72H)=Sof(H72I)=Sof(H72J)=Sof(H72K)=Sof(H72L)=Sof(H73G)=
 Sof(H73H)=Sof(H73I)=Sof(H73J)=Sof(H73K)=Sof(H73L)=Sof(H74G)=Sof(H74H)=
 Sof(H74I)=Sof(H74J)=Sof(H74K)=Sof(H74L)=0.5*(1-FVAR(17))
 Sof(H72A)=Sof(H72B)=Sof(H72C)=Sof(H72D)=Sof(H72E)=Sof(H72F)=Sof(H73A)=
 Sof(H73B)=Sof(H73C)=Sof(H73D)=Sof(H73E)=Sof(H73F)=Sof(H74A)=Sof(H74B)=
 Sof(H74C)=Sof(H74D)=Sof(H74E)=Sof(H74F)=0.5*FVAR(17)
 Sof(C72)=Sof(C73)=Sof(C74)=FVAR(16)
 Sof(C86A)=Sof(C87A)=Sof(C88A)=Sof(C89A)=1-FVAR(17)
 Sof(H87G)=Sof(H87H)=Sof(H87I)=Sof(H87J)=Sof(H87K)=Sof(H87L)=Sof(H88G)=
 Sof(H88H)=Sof(H88I)=Sof(H88J)=Sof(H88K)=Sof(H88L)=Sof(H89G)=Sof(H89H)=
 Sof(H89I)=Sof(H89J)=Sof(H89K)=Sof(H89L)=0.5*(1-FVAR(18))
 Sof(H87A)=Sof(H87B)=Sof(H87C)=Sof(H87D)=Sof(H87E)=Sof(H87F)=Sof(H88A)=
 Sof(H88B)=Sof(H88C)=Sof(H88D)=Sof(H88E)=Sof(H88F)=Sof(H89A)=Sof(H89B)=
 Sof(H89C)=Sof(H89D)=Sof(H89E)=Sof(H89F)=0.5*FVAR(18)
 Sof(C86)=Sof(C87)=Sof(C88)=Sof(C89)=FVAR(17)
 1(DFIX)=1(DFIX)=FVAR(18)
 1(DFIX)=1(DFIX)=FVAR(19)
 Sof(C4)=Sof(H4A)=Sof(H4B)=Sof(H4C)=Sof(C3)=Sof(H3A)=Sof(H3B)=Sof(N1)=Sof(C1)=
 Sof(H1A)=Sof(H1B)=Sof(C2)=Sof(H2A)=Sof(H2B)=Sof(H2C)=FVAR(20)
 Sof(C4A)=Sof(H4AA)=Sof(H4AB)=Sof(H4AC)=Sof(C3A)=Sof(H3AA)=Sof(H3AB)=Sof(N1A)=
 Sof(C1A)=Sof(H1AA)=Sof(H1AB)=Sof(C2A)=Sof(H2AA)=Sof(H2AB)=Sof(H2AC)=FVAR(21)
 Sof(C4B)=Sof(H4BA)=Sof(H4BB)=Sof(H4BC)=Sof(C3B)=Sof(H3BA)=Sof(H3BB)=Sof(N1B)=
 Sof(C1B)=Sof(H1BA)=Sof(H1BB)=Sof(C2B)=Sof(H2BA)=Sof(H2BB)=Sof(H2BC)=FVAR(22)
 Uiso(N1)=Uiso(N1A)=Uiso(N1B)=FVAR(23)
 Uiso(C3)=Uiso(C1)=Uiso(C3A)=Uiso(C1A)=Uiso(C3B)=Uiso(C1B)=FVAR(24)
 Uiso(C4)=Uiso(C2)=Uiso(C4A)=Uiso(C2A)=Uiso(C4B)=Uiso(C2B)=FVAR(25)
 Uiso(C52)=Uiso(C53)=Uiso(C54)=Uiso(C52A)=Uiso(C53A)=Uiso(C54A)=Uiso(C52B)=
 Uiso(C53B)=Uiso(C54B)=Uiso(C52C)=Uiso(C53C)=Uiso(C54C)=FVAR(26)
 Sof(H52A)=Sof(H52B)=Sof(H52C)=Sof(H52D)=Sof(H52E)=Sof(H52F)=Sof(H53A)=
 Sof(H53B)=Sof(H53C)=Sof(H53D)=Sof(H53E)=Sof(H53F)=Sof(H54A)=Sof(H54B)=
 Sof(H54C)=Sof(H54D)=Sof(H54E)=Sof(H54F)=0.5*FVAR(28)
 Sof(C52)=Sof(C53)=Sof(C54)=FVAR(27)
 Sof(H52G)=Sof(H52H)=Sof(H52I)=Sof(H52J)=Sof(H52K)=Sof(H52L)=Sof(H53G)=
 Sof(H53H)=Sof(H53I)=Sof(H53J)=Sof(H53K)=Sof(H53L)=Sof(H54G)=Sof(H54H)=
 Sof(H54I)=Sof(H54J)=Sof(H54K)=Sof(H54L)=0.5*FVAR(29)
 Sof(C52A)=Sof(C53A)=Sof(C54A)=FVAR(28)
 Sof(H52M)=Sof(H52N)=Sof(H52O)=Sof(H52P)=Sof(H52Q)=Sof(H52R)=Sof(H53M)=
 Sof(H53N)=Sof(H53O)=Sof(H53P)=Sof(H53Q)=Sof(H53R)=Sof(H54M)=Sof(H54N)=
 Sof(H54O)=Sof(H54P)=Sof(H54Q)=Sof(H54R)=0.5*FVAR(30)
 Sof(C52B)=Sof(C53B)=Sof(C54B)=FVAR(29)
 Sof(H52S)=Sof(H52T)=Sof(H52U)=Sof(H52V)=Sof(H52W)=Sof(H52X)=0.5*FVAR(31)
 Sof(C52C)=Sof(C53C)=Sof(C54C)=FVAR(30)
 Fixed Sof: H22A(0.5) H22B(0.5) H22C(0.5) H22D(0.5) H22E(0.5) H22F(0.5)
 H23A(0.5) H23B(0.5) H23C(0.5) H23D(0.5) H23E(0.5) H23F(0.5) H24A(0.5)
 H24B(0.5) H24C(0.5) H24D(0.5) H24E(0.5) H24F(0.5) H57A(0.5) H57B(0.5)
 H57C(0.5) H57D(0.5) H57E(0.5) H57F(0.5) H58A(0.5) H58B(0.5) H58C(0.5)
 H58D(0.5) H58E(0.5) H58F(0.5) H59A(0.5) H59B(0.5) H59C(0.5) H59D(0.5)
 H59E(0.5) H59F(0.5) H77A(0.5) H77B(0.5) H77C(0.5) H77D(0.5) H77E(0.5)
 H77F(0.5) H78A(0.5) H78B(0.5) H78C(0.5) H78D(0.5) H78E(0.5) H78F(0.5)
 H79A(0.5) H79B(0.5) H79C(0.5) H79D(0.5) H79E(0.5) H79F(0.5) H82A(0.5)
 H82B(0.5) H82C(0.5) H82D(0.5) H82E(0.5) H82F(0.5) H83A(0.5) H83B(0.5)
 H83C(0.5) H83D(0.5) H83E(0.5) H83F(0.5) H84A(0.5) H84B(0.5) H84C(0.5)
 H84D(0.5) H84E(0.5) H84F(0.5) O98(0.5) C98(0.5) H98A(0.5) H98B(0.5) H98C(0.5)
6.a Secondary CH2 refined with riding coordinates:
 C3(H3A,H3B), C1(H1A,H1B), C3A(H3AA,H3AB), C1A(H1AA,H1AB), C3B(H3BA,H3BB),
 C1B(H1BA,H1BB)
6.b Disordered Me refined with riding coordinates:
 C12(H12A,H12B,H12C,H12D,H12E,H12F), C13(H13A,H13B,H13C,H13D,H13E,H13F),
 C14(H14A,H14B,H14C,H14D,H14E,H14F), C12A(H12G,H12H,H12I,H12J,H12K,H12L),
 C13A(H13G,H13H,H13I,H13J,H13K,H13L), C14A(H14G,H14H,H14I,H14J,H14K,H14L),
 C17(H17A,H17B,H17C,H17D,H17E,H17F), C18(H18A,H18B,H18C,H18D,H18E,H18F),
 C19(H19A,H19B,H19C,H19D,H19E,H19F), C17A(H17G,H17H,H17I,H17J,H17K,H17L),
 C18A(H18G,H18H,H18I,H18J,H18K,H18L), C19A(H19G,H19H,H19I,H19J,H19K,H19L),
 C22(H22A,H22B,H22C,H22D,H22E,H22F), C23(H23A,H23B,H23C,H23D,H23E,H23F),
 C24(H24A,H24B,H24C,H24D,H24E,H24F), C37(H37A,H37B,H37C,H37D,H37E,H37F),
 C38(H38A,H38B,H38C,H38D,H38E,H38F), C39(H39A,H39B,H39C,H39D,H39E,H39F),
 C37A(H37G,H37H,H37I,H37J,H37K,H37L), C38A(H38G,H38H,H38I,H38J,H38K,H38L),
 C39A(H39G,H39H,H39I,H39J,H39K,H39L), C47(H47A,H47B,H47C,H47D,H47E,H47F),
 C48(H48A,H48B,H48C,H48D,H48E,H48F), C49(H49A,H49B,H49C,H49D,H49E,H49F),
 C47A(H47G,H47H,H47I,H47J,H47K,H47L), C48A(H48G,H48H,H48I,H48J,H48K,H48L),
 C49A(H49G,H49H,H49I,H49J,H49K,H49L), C52(H52A,H52B,H52C,H52D,H52E,H52F),
 C53(H53A,H53B,H53C,H53D,H53E,H53F), C54(H54A,H54B,H54C,H54D,H54E,H54F),
 C52A(H52G,H52H,H52I,H52J,H52K,H52L), C53A(H53G,H53H,H53I,H53J,H53K,H53L),
 C54A(H54G,H54H,H54I,H54J,H54K,H54L), C52B(H52M,H52N,H52O,H52P,H52Q,H52R),
 C53B(H53M,H53N,H53O,H53P,H53Q,H53R), C54B(H54M,H54N,H54O,H54P,H54Q,H54R),
 C52C(H52S,H52T,H52U,H52V,H52W,H52X), C57(H57A,H57B,H57C,H57D,H57E,H57F),
 C58(H58A,H58B,H58C,H58D,H58E,H58F), C59(H59A,H59B,H59C,H59D,H59E,H59F),
 C72(H72A,H72B,H72C,H72D,H72E,H72F), C73(H73A,H73B,H73C,H73D,H73E,H73F),
 C74(H74A,H74B,H74C,H74D,H74E,H74F), C72A(H72G,H72H,H72I,H72J,H72K,H72L),
 C73A(H73G,H73H,H73I,H73J,H73K,H73L), C74A(H74G,H74H,H74I,H74J,H74K,H74L),
 C77(H77A,H77B,H77C,H77D,H77E,H77F), C78(H78A,H78B,H78C,H78D,H78E,H78F),
 C79(H79A,H79B,H79C,H79D,H79E,H79F), C82(H82A,H82B,H82C,H82D,H82E,H82F),
 C83(H83A,H83B,H83C,H83D,H83E,H83F), C84(H84A,H84B,H84C,H84D,H84E,H84F),
 C87(H87A,H87B,H87C,H87D,H87E,H87F), C88(H88A,H88B,H88C,H88D,H88E,H88F),
 C89(H89A,H89B,H89C,H89D,H89E,H89F), C87A(H87G,H87H,H87I,H87J,H87K,H87L),
 C88A(H88G,H88H,H88I,H88J,H88K,H88L), C89A(H89G,H89H,H89I,H89J,H89K,H89L)
6.c Idealised Me refined with riding coordinates:
 C27(H27A,H27B,H27C), C28(H28A,H28B,H28C), C29(H29A,H29B,H29C), C32(H32A,H32B,
 H32C), C33(H33A,H33B,H33C), C34(H34A,H34B,H34C), C42(H42A,H42B,H42C), C43(H43A,
 H43B,H43C), C44(H44A,H44B,H44C), C42A(H42D,H42E,H42F), C43A(H43D,H43E,H43F),
 C44A(H44D,H44E,H44F), C62(H62A,H62B,H62C), C63(H63A,H63B,H63C), C64(H64A,H64B,
 H64C), C67(H67A,H67B,H67C), C68(H68A,H68B,H68C), C69(H69A,H69B,H69C), C4(H4A,
 H4B,H4C), C2(H2A,H2B,H2C), C4A(H4AA,H4AB,H4AC), C2A(H2AA,H2AB,H2AC), C4B(H4BA,
 H4BB,H4BC), C2B(H2BA,H2BB,H2BC), C98(H98A,H98B,H98C)
;
_olex2_submission_special_instructions 'No special instructions were received'

loop_
_space_group_symop_operation_xyz
'x, y, z'
'-x, y+1/2, -z+1/2'
'-x, -y, -z'
'x, -y-1/2, z-1/2'

loop_
_atom_site_label
_atom_site_type_symbol
_atom_site_fract_x
_atom_site_fract_y
_atom_site_fract_z
_atom_site_U_iso_or_equiv
_atom_site_adp_type
_atom_site_occupancy
_atom_site_site_symmetry_order
_atom_site_calc_flag
_atom_site_refinement_flags_posn
_atom_site_refinement_flags_occupancy
_atom_site_disorder_assembly
_atom_site_disorder_group
Cr1 Cr 0.17187(4) 0.29687(6) 0.80790(3) 0.0495(5) Uani 0.853(14) 1 d . P A 1
Cu1 Cu 0.17187(4) 0.29687(6) 0.80790(3) 0.0495(5) Uani 0.147(14) 1 d . P A 2
Cr2 Cr 0.27092(4) 0.34927(6) 0.76124(3) 0.0462(5) Uani 0.998(13) 1 d . P A 1
Cu2 Cu 0.27092(4) 0.34927(6) 0.76124(3) 0.0462(5) Uani 0.002(13) 1 d . P A 2
Cr3 Cr 0.34107(4) 0.52121(6) 0.75650(3) 0.0559(5) Uani 0.924(14) 1 d . P A 1
Cu3 Cu 0.34107(4) 0.52121(6) 0.75650(3) 0.0559(5) Uani 0.076(14) 1 d . P A 2
Cr4 Cr 0.37871(4) 0.68305(6) 0.82758(3) 0.0530(5) Uani 0.929(14) 1 d . P A 1
Cu4 Cu 0.37871(4) 0.68305(6) 0.82758(3) 0.0530(5) Uani 0.071(14) 1 d . P A 2
Cr5 Cr 0.32856(4) 0.77060(6) 0.90515(3) 0.0536(5) Uani 0.853(14) 1 d . P A 1
Cu5 Cu 0.32856(4) 0.77060(6) 0.90515(3) 0.0536(5) Uani 0.147(14) 1 d . P A 2
Cr6 Cr 0.25394(4) 0.69881(6) 0.97057(4) 0.0562(5) Uani 0.750(14) 1 d . P A 1
Cu6 Cu 0.25394(4) 0.69881(6) 0.97057(4) 0.0562(5) Uani 0.250(14) 1 d . P A 2
Cr7 Cr 0.16096(4) 0.54392(6) 0.95744(3) 0.0533(5) Uani 0.857(14) 1 d . P A 1
Cu7 Cu 0.16096(4) 0.54392(6) 0.95744(3) 0.0533(5) Uani 0.143(14) 1 d . P A 2
Cr8 Cr 0.14730(4) 0.36384(6) 0.90338(3) 0.0499(5) Uani 0.869(14) 1 d . P A 1
Cu8 Cu 0.14730(4) 0.36384(6) 0.90338(3) 0.0499(5) Uani 0.131(14) 1 d . P A 2
F1 F 0.24234(14) 0.3505(2) 0.81116(11) 0.0508(8) Uani 1 1 d . . . .
F2 F 0.27866(14) 0.46463(19) 0.76574(11) 0.0526(9) Uani 1 1 d . . . .
F3 F 0.35433(15) 0.5722(2) 0.81507(11) 0.0538(9) Uani 1 1 d . . . .
F4 F 0.31901(14) 0.7001(2) 0.85189(12) 0.0581(9) Uani 1 1 d . . . .
F5 F 0.30344(15) 0.6813(2) 0.93293(12) 0.0564(9) Uani 1 1 d . . . .
F6 F 0.20285(14) 0.6193(2) 0.93177(12) 0.0553(9) Uani 1 1 d . . . .
F7 F 0.19131(14) 0.4595(2) 0.92901(11) 0.0521(9) Uani 1 1 d . . . .
F8 F 0.16144(14) 0.3845(2) 0.84631(11) 0.0518(9) Uani 1 1 d . . . .
O10 O 0.13117(17) 0.3575(3) 0.75218(14) 0.0527(11) Uani 1 1 d . . . .
O11 O 0.18381(19) 0.2079(3) 0.76998(15) 0.0569(11) Uani 1 1 d . . . .
O12 O 0.26506(19) 0.2334(2) 0.75694(14) 0.0528(11) Uani 1 1 d . . . .
O13 O 0.19490(18) 0.3631(2) 0.71593(13) 0.0490(10) Uani 1 1 d . . . .
O20 O 0.29920(18) 0.3450(3) 0.71010(14) 0.0536(11) Uani 1 1 d . . . .
O21 O 0.3262(2) 0.4680(3) 0.69723(15) 0.0674(13) Uani 1 1 d . . . .
O22 O 0.34740(18) 0.3374(3) 0.80647(14) 0.0543(11) Uani 1 1 d . . . .
O23 O 0.39514(17) 0.4372(3) 0.78915(15) 0.0557(11) Uani 1 1 d . . . .
O30 O 0.4052(2) 0.5757(3) 0.74731(16) 0.0660(13) Uani 1 1 d . . . .
O31 O 0.4405(2) 0.6638(3) 0.80425(17) 0.0684(13) Uani 1 1 d . . . .
O32 O 0.2884(2) 0.6071(3) 0.72569(15) 0.0658(13) Uani 1 1 d . . . .
O33 O 0.3271(2) 0.7163(3) 0.76682(15) 0.0652(13) Uani 1 1 d . . . .
O40 O 0.43007(19) 0.6511(3) 0.88800(15) 0.0612(12) Uani 1 1 d . . . .
O41 O 0.40835(19) 0.7370(3) 0.93554(15) 0.0582(11) Uani 1 1 d . . . .
O42 O 0.4059(2) 0.7940(3) 0.83970(17) 0.0638(12) Uani 1 1 d . . . .
O43 O 0.3553(2) 0.8585(3) 0.87642(17) 0.0645(13) Uani 1 1 d . . . .
O50 O 0.2507(2) 0.8063(3) 0.87493(17) 0.0653(13) Uani 1 1 d . . . .
O51 O 0.2101(2) 0.7811(3) 0.92786(18) 0.0642(12) Uani 1 1 d . . . .
O52 O 0.3390(2) 0.8408(3) 0.95979(19) 0.0702(13) Uani 1 1 d . . . .
O53 O 0.3068(2) 0.7759(3) 1.00900(16) 0.0660(13) Uani 1 1 d . . . .
O60 O 0.2025(2) 0.7180(3) 1.00610(17) 0.0692(13) Uani 1 1 d . . . .
O61 O 0.12968(19) 0.6318(3) 0.98238(16) 0.0653(13) Uani 1 1 d . . . .
O62 O 0.29534(18) 0.6151(3) 1.01293(15) 0.0591(12) Uani 1 1 d . . . .
O63 O 0.22662(19) 0.5304(3) 1.01435(15) 0.0586(11) Uani 1 1 d . . . .
O70 O 0.09486(18) 0.5532(3) 0.90095(15) 0.0589(12) Uani 1 1 d . . . .
O71 O 0.07725(17) 0.4252(3) 0.87874(14) 0.0554(11) Uani 1 1 d . . . .
O72 O 0.1209(2) 0.4661(3) 0.98393(15) 0.0674(13) Uani 1 1 d . . . .
O73 O 0.1356(2) 0.3435(3) 0.96070(16) 0.0626(12) Uani 1 1 d . . . .
O80 O 0.10091(18) 0.2679(3) 0.87718(15) 0.0560(11) Uani 1 1 d . . . .
O81 O 0.09984(19) 0.2494(3) 0.80555(15) 0.0615(12) Uani 1 1 d . . . .
O82 O 0.21648(18) 0.2990(3) 0.92590(15) 0.0563(11) Uani 1 1 d . . . .
O83 O 0.21498(18) 0.2328(2) 0.86203(14) 0.0536(11) Uani 1 1 d . . . .
C10 C 0.2245(3) 0.1886(4) 0.7565(2) 0.0525(16) Uani 1 1 d . . . .
C11 C 0.2226(3) 0.1082(5) 0.7341(3) 0.0855(16) Uiso 0.693(7) 1 d D P B 1
C12 C 0.1819(4) 0.1149(7) 0.6848(3) 0.0855(16) Uiso 0.693(7) 1 d D P B 1
H12A H 0.1934 0.1586 0.6698 0.128 Uiso 0.347(3) 1 calc R P B 1
H12B H 0.1442 0.1245 0.6847 0.128 Uiso 0.347(3) 1 calc R P B 1
H12C H 0.1825 0.0659 0.6687 0.128 Uiso 0.347(3) 1 calc R P B 1
H12D H 0.1534 0.0741 0.6790 0.128 Uiso 0.347(3) 1 calc R P B 1
H12E H 0.2025 0.1082 0.6640 0.128 Uiso 0.347(3) 1 calc R P B 1
H12F H 0.1642 0.1668 0.6801 0.128 Uiso 0.347(3) 1 calc R P B 1
C13 C 0.2005(4) 0.0463(6) 0.7597(3) 0.0855(16) Uiso 0.693(7) 1 d D P B 1
H13A H 0.1622 0.0594 0.7569 0.128 Uiso 0.347(3) 1 calc R P B 1
H13B H 0.2241 0.0462 0.7916 0.128 Uiso 0.347(3) 1 calc R P B 1
H13C H 0.2013 -0.0058 0.7467 0.128 Uiso 0.347(3) 1 calc R P B 1
H13D H 0.2295 0.0071 0.7733 0.128 Uiso 0.347(3) 1 calc R P B 1
H13E H 0.1677 0.0203 0.7386 0.128 Uiso 0.347(3) 1 calc R P B 1
H13F H 0.1904 0.0723 0.7834 0.128 Uiso 0.347(3) 1 calc R P B 1
C14 C 0.2808(3) 0.0833(7) 0.7341(4) 0.0855(16) Uiso 0.693(7) 1 d D P B 1
H14A H 0.2947 0.1229 0.7181 0.128 Uiso 0.347(3) 1 calc R P B 1
H14B H 0.2780 0.0324 0.7189 0.128 Uiso 0.347(3) 1 calc R P B 1
H14C H 0.3065 0.0787 0.7652 0.128 Uiso 0.347(3) 1 calc R P B 1
H14D H 0.2914 0.0332 0.7500 0.128 Uiso 0.347(3) 1 calc R P B 1
H14E H 0.3081 0.1236 0.7492 0.128 Uiso 0.347(3) 1 calc R P B 1
H14F H 0.2796 0.0773 0.7029 0.128 Uiso 0.347(3) 1 calc R P B 1
C11A C 0.2267(7) 0.1000(9) 0.7442(5) 0.0855(16) Uiso 0.307(7) 1 d D P B 2
C12A C 0.1673(6) 0.0670(16) 0.7207(7) 0.0855(16) Uiso 0.307(7) 1 d D P B 2
H12G H 0.1452 0.0752 0.7402 0.128 Uiso 0.153(3) 1 calc R P B 2
H12H H 0.1694 0.0107 0.7151 0.128 Uiso 0.153(3) 1 calc R P B 2
H12I H 0.1497 0.0943 0.6920 0.128 Uiso 0.153(3) 1 calc R P B 2
H12J H 0.1644 0.0450 0.6913 0.128 Uiso 0.153(3) 1 calc R P B 2
H12K H 0.1401 0.1095 0.7164 0.128 Uiso 0.153(3) 1 calc R P B 2
H12L H 0.1599 0.0259 0.7396 0.128 Uiso 0.153(3) 1 calc R P B 2
C13A C 0.2564(9) 0.0520(15) 0.7876(5) 0.0855(16) Uiso 0.307(7) 1 d D P B 2
H13G H 0.2356 0.0568 0.8083 0.128 Uiso 0.153(3) 1 calc R P B 2
H13H H 0.2942 0.0723 0.8022 0.128 Uiso 0.153(3) 1 calc R P B 2
H13I H 0.2582 -0.0033 0.7797 0.128 Uiso 0.153(3) 1 calc R P B 2
H13J H 0.2897 0.0271 0.7852 0.128 Uiso 0.153(3) 1 calc R P B 2
H13K H 0.2311 0.0115 0.7913 0.128 Uiso 0.153(3) 1 calc R P B 2
H13L H 0.2671 0.0872 0.8137 0.128 Uiso 0.153(3) 1 calc R P B 2
C14A C 0.2602(8) 0.0937(17) 0.7118(7) 0.0855(16) Uiso 0.307(7) 1 d D P B 2
H14G H 0.2403 0.1212 0.6836 0.128 Uiso 0.153(3) 1 calc R P B 2
H14H H 0.2646 0.0382 0.7053 0.128 Uiso 0.153(3) 1 calc R P B 2
H14I H 0.2970 0.1176 0.7259 0.128 Uiso 0.153(3) 1 calc R P B 2
H14J H 0.2943 0.0635 0.7263 0.128 Uiso 0.153(3) 1 calc R P B 2
H14K H 0.2700 0.1465 0.7046 0.128 Uiso 0.153(3) 1 calc R P B 2
H14L H 0.2376 0.0671 0.6840 0.128 Uiso 0.153(3) 1 calc R P B 2
C15 C 0.1452(3) 0.3707(4) 0.7173(2) 0.0491(15) Uani 1 1 d . . . .
C16 C 0.0989(3) 0.3993(5) 0.6739(2) 0.057(7) Uani 0.844(13) 1 d D P C 1
C17 C 0.0406(3) 0.3970(7) 0.6785(3) 0.113(5) Uani 0.844(13) 1 d D P C 1
H17A H 0.0124 0.4121 0.6497 0.169 Uiso 0.422(6) 1 calc R P C 1
H17B H 0.0397 0.4337 0.7021 0.169 Uiso 0.422(6) 1 calc R P C 1
H17C H 0.0330 0.3437 0.6865 0.169 Uiso 0.422(6) 1 calc R P C 1
H17D H 0.0443 0.3808 0.7091 0.169 Uiso 0.422(6) 1 calc R P C 1
H17E H 0.0171 0.3593 0.6568 0.169 Uiso 0.422(6) 1 calc R P C 1
H17F H 0.0237 0.4493 0.6724 0.169 Uiso 0.422(6) 1 calc R P C 1
C18 C 0.0994(4) 0.3461(7) 0.6343(3) 0.136(7) Uani 0.844(13) 1 d D P C 1
H18A H 0.0692 0.3617 0.6068 0.204 Uiso 0.422(6) 1 calc R P C 1
H18B H 0.0942 0.2912 0.6414 0.204 Uiso 0.422(6) 1 calc R P C 1
H18C H 0.1352 0.3516 0.6297 0.204 Uiso 0.422(6) 1 calc R P C 1
H18D H 0.1299 0.3080 0.6451 0.204 Uiso 0.422(6) 1 calc R P C 1
H18E H 0.1048 0.3785 0.6105 0.204 Uiso 0.422(6) 1 calc R P C 1
H18F H 0.0639 0.3181 0.6222 0.204 Uiso 0.422(6) 1 calc R P C 1
C19 C 0.1134(4) 0.4848(5) 0.6652(4) 0.130(6) Uani 0.844(13) 1 d D P C 1
H19A H 0.0852 0.5046 0.6377 0.195 Uiso 0.422(6) 1 calc R P C 1
H19B H 0.1499 0.4858 0.6617 0.195 Uiso 0.422(6) 1 calc R P C 1
H19C H 0.1142 0.5180 0.6908 0.195 Uiso 0.422(6) 1 calc R P C 1
H19D H 0.1477 0.5010 0.6891 0.195 Uiso 0.422(6) 1 calc R P C 1
H19E H 0.0830 0.5198 0.6651 0.195 Uiso 0.422(6) 1 calc R P C 1
H19F H 0.1187 0.4877 0.6360 0.195 Uiso 0.422(6) 1 calc R P C 1
C16A C 0.0994(11) 0.3900(16) 0.6726(8) 0.06(4) Uiso 0.156(13) 1 d D P C 2
C17A C 0.0644(17) 0.3147(16) 0.6554(15) 0.068(15) Uiso 0.156(13) 1 d D P C 2
H17G H 0.0435 0.3022 0.6753 0.102 Uiso 0.078(6) 1 calc R P C 2
H17H H 0.0892 0.2708 0.6554 0.102 Uiso 0.078(6) 1 calc R P C 2
H17I H 0.0385 0.3234 0.6247 0.102 Uiso 0.078(6) 1 calc R P C 2
H17J H 0.0707 0.2954 0.6283 0.102 Uiso 0.078(6) 1 calc R P C 2
H17K H 0.0249 0.3268 0.6482 0.102 Uiso 0.078(6) 1 calc R P C 2
H17L H 0.0756 0.2742 0.6789 0.102 Uiso 0.078(6) 1 calc R P C 2
C18A C 0.1238(13) 0.419(2) 0.6367(11) 0.045(12) Uiso 0.156(13) 1 d D P C 2
H18G H 0.1456 0.3762 0.6299 0.068 Uiso 0.078(6) 1 calc R P C 2
H18H H 0.1479 0.4642 0.6484 0.068 Uiso 0.078(6) 1 calc R P C 2
H18I H 0.0934 0.4336 0.6092 0.068 Uiso 0.078(6) 1 calc R P C 2
H18J H 0.1124 0.4731 0.6284 0.068 Uiso 0.078(6) 1 calc R P C 2
H18K H 0.1100 0.3851 0.6099 0.068 Uiso 0.078(6) 1 calc R P C 2
H18L H 0.1645 0.4157 0.6491 0.068 Uiso 0.078(6) 1 calc R P C 2
C19A C 0.0619(17) 0.455(2) 0.6811(15) 0.077(17) Uiso 0.156(13) 1 d D P C 2
H19G H 0.0461 0.4368 0.7035 0.116 Uiso 0.078(6) 1 calc R P C 2
H19H H 0.0318 0.4674 0.6529 0.116 Uiso 0.078(6) 1 calc R P C 2
H19I H 0.0842 0.5025 0.6924 0.116 Uiso 0.078(6) 1 calc R P C 2
H19J H 0.0619 0.5010 0.6624 0.116 Uiso 0.078(6) 1 calc R P C 2
H19K H 0.0762 0.4704 0.7130 0.116 Uiso 0.078(6) 1 calc R P C 2
H19L H 0.0239 0.4353 0.6735 0.116 Uiso 0.078(6) 1 calc R P C 2
C20 C 0.3136(3) 0.3956(5) 0.6862(2) 0.0576(17) Uani 1 1 d . . . .
C21 C 0.3149(2) 0.3688(3) 0.63936(17) 0.067(2) Uani 1 1 d D . . .
C22 C 0.3045(4) 0.2794(3) 0.6322(3) 0.112(4) Uani 1 1 d D . . .
H22A H 0.3050 0.2645 0.6024 0.169 Uiso 0.5 1 calc R P . .
H22B H 0.2681 0.2663 0.6342 0.169 Uiso 0.5 1 calc R P . .
H22C H 0.3336 0.2506 0.6555 0.169 Uiso 0.5 1 calc R P . .
H22D H 0.2995 0.2564 0.6590 0.169 Uiso 0.5 1 calc R P . .
H22E H 0.3364 0.2546 0.6272 0.169 Uiso 0.5 1 calc R P . .
H22F H 0.2709 0.2704 0.6059 0.169 Uiso 0.5 1 calc R P . .
C23 C 0.2683(3) 0.4149(4) 0.6034(2) 0.100(3) Uani 1 1 d D . . .
H23A H 0.2672 0.3995 0.5732 0.150 Uiso 0.5 1 calc R P . .
H23B H 0.2757 0.4714 0.6076 0.150 Uiso 0.5 1 calc R P . .
H23C H 0.2324 0.4031 0.6066 0.150 Uiso 0.5 1 calc R P . .
H23D H 0.2497 0.4498 0.6183 0.150 Uiso 0.5 1 calc R P . .
H23E H 0.2412 0.3779 0.5840 0.150 Uiso 0.5 1 calc R P . .
H23F H 0.2845 0.4462 0.5850 0.150 Uiso 0.5 1 calc R P . .
C24 C 0.3721(2) 0.3900(4) 0.6360(3) 0.081(2) Uani 1 1 d D . . .
H24A H 0.3731 0.3733 0.6066 0.121 Uiso 0.5 1 calc R P . .
H24B H 0.4016 0.3631 0.6600 0.121 Uiso 0.5 1 calc R P . .
H24C H 0.3778 0.4469 0.6392 0.121 Uiso 0.5 1 calc R P . .
H24D H 0.3953 0.4156 0.6639 0.121 Uiso 0.5 1 calc R P . .
H24E H 0.3667 0.4257 0.6105 0.121 Uiso 0.5 1 calc R P . .
H24F H 0.3905 0.3420 0.6313 0.121 Uiso 0.5 1 calc R P . .
C25 C 0.3921(3) 0.3753(4) 0.8113(2) 0.0543(17) Uani 1 1 d . . . .
C26 C 0.4466(2) 0.3476(3) 0.84770(18) 0.066(2) Uani 1 1 d D . . .
C27 C 0.4948(3) 0.3478(5) 0.8285(3) 0.108(3) Uani 1 1 d D . . .
H27A H 0.5266 0.3190 0.8490 0.162 Uiso 1 1 calc R . . .
H27B H 0.5058 0.4021 0.8256 0.162 Uiso 1 1 calc R . . .
H27C H 0.4823 0.3225 0.7988 0.162 Uiso 1 1 calc R . . .
C28 C 0.4599(4) 0.4067(5) 0.8873(2) 0.140(5) Uani 1 1 d D . . .
H28A H 0.4348 0.3974 0.9042 0.210 Uiso 1 1 calc R . . .
H28B H 0.4547 0.4604 0.8754 0.210 Uiso 1 1 calc R . . .
H28C H 0.4985 0.3997 0.9073 0.210 Uiso 1 1 calc R . . .
C29 C 0.4398(3) 0.2639(4) 0.8644(3) 0.101(3) Uani 1 1 d D . . .
H29A H 0.4764 0.2427 0.8820 0.151 Uiso 1 1 calc R . . .
H29B H 0.4220 0.2298 0.8384 0.151 Uiso 1 1 calc R . . .
H29C H 0.4166 0.2664 0.8834 0.151 Uiso 1 1 calc R . . .
C30 C 0.4429(3) 0.6228(5) 0.7711(3) 0.0666(19) Uani 1 1 d . . . .
C31 C 0.4975(2) 0.6300(3) 0.75997(17) 0.074(2) Uani 1 1 d D . . .
C32 C 0.4835(3) 0.6252(4) 0.70835(17) 0.078(2) Uani 1 1 d D . . .
H32A H 0.4609 0.6708 0.6939 0.117 Uiso 1 1 calc R . . .
H32B H 0.4627 0.5769 0.6968 0.117 Uiso 1 1 calc R . . .
H32C H 0.5181 0.6251 0.7016 0.117 Uiso 1 1 calc R . . .
C33 C 0.5347(4) 0.5596(5) 0.7832(3) 0.141(5) Uani 1 1 d D . . .
H33A H 0.5739 0.5751 0.7925 0.212 Uiso 1 1 calc R . . .
H33B H 0.5279 0.5155 0.7621 0.212 Uiso 1 1 calc R . . .
H33C H 0.5259 0.5438 0.8098 0.212 Uiso 1 1 calc R . . .
C34 C 0.5277(4) 0.7082(4) 0.7783(3) 0.129(5) Uani 1 1 d D . . .
H34A H 0.5653 0.7067 0.7768 0.193 Uiso 1 1 calc R . . .
H34B H 0.5301 0.7154 0.8096 0.193 Uiso 1 1 calc R . . .
H34C H 0.5070 0.7519 0.7599 0.193 Uiso 1 1 calc R . . .
C35 C 0.2912(3) 0.6809(5) 0.7327(2) 0.066(2) Uani 1 1 d . . . .
C36 C 0.2523(4) 0.7319(4) 0.6958(3) 0.071(3) Uiso 0.796(18) 1 d D P D 1
C37 C 0.2729(5) 0.7342(9) 0.6550(3) 0.114(6) Uani 0.796(18) 1 d D P D 1
H37A H 0.2480 0.7674 0.6312 0.172 Uiso 0.398(9) 1 calc R P D 1
H37B H 0.2730 0.6808 0.6434 0.172 Uiso 0.398(9) 1 calc R P D 1
H37C H 0.3107 0.7557 0.6646 0.172 Uiso 0.398(9) 1 calc R P D 1
H37D H 0.3064 0.7018 0.6616 0.172 Uiso 0.398(9) 1 calc R P D 1
H37E H 0.2815 0.7885 0.6494 0.172 Uiso 0.398(9) 1 calc R P D 1
H37F H 0.2438 0.7136 0.6282 0.172 Uiso 0.398(9) 1 calc R P D 1
C38 C 0.2498(7) 0.8170(5) 0.7128(5) 0.158(9) Uani 0.796(18) 1 d D P D 1
H38A H 0.2257 0.8491 0.6880 0.236 Uiso 0.398(9) 1 calc R P D 1
H38B H 0.2874 0.8395 0.7236 0.236 Uiso 0.398(9) 1 calc R P D 1
H38C H 0.2349 0.8160 0.7374 0.236 Uiso 0.398(9) 1 calc R P D 1
H38D H 0.2729 0.8207 0.7447 0.236 Uiso 0.398(9) 1 calc R P D 1
H38E H 0.2113 0.8303 0.7091 0.236 Uiso 0.398(9) 1 calc R P D 1
H38F H 0.2637 0.8537 0.6952 0.236 Uiso 0.398(9) 1 calc R P D 1
C39 C 0.1934(4) 0.6950(8) 0.6808(4) 0.115(6) Uani 0.796(18) 1 d D P D 1
H39A H 0.1679 0.7262 0.6562 0.172 Uiso 0.398(9) 1 calc R P D 1
H39B H 0.1800 0.6942 0.7063 0.172 Uiso 0.398(9) 1 calc R P D 1
H39C H 0.1949 0.6411 0.6703 0.172 Uiso 0.398(9) 1 calc R P D 1
H39D H 0.1940 0.6481 0.6990 0.172 Uiso 0.398(9) 1 calc R P D 1
H39E H 0.1819 0.6801 0.6489 0.172 Uiso 0.398(9) 1 calc R P D 1
H39F H 0.1669 0.7332 0.6849 0.172 Uiso 0.398(9) 1 calc R P D 1
C36A C 0.2353(13) 0.7355(14) 0.7048(10) 0.071(3) Uiso 0.204(18) 1 d D P D 2
C37A C 0.2599(17) 0.783(2) 0.6742(14) 0.097(12) Uiso 0.204(18) 1 d D P D 2
H37G H 0.2750 0.7465 0.6573 0.146 Uiso 0.102(9) 1 calc R P D 2
H37H H 0.2896 0.8173 0.6929 0.146 Uiso 0.102(9) 1 calc R P D 2
H37I H 0.2305 0.8148 0.6530 0.146 Uiso 0.102(9) 1 calc R P D 2
H37J H 0.2551 0.8392 0.6781 0.146 Uiso 0.102(9) 1 calc R P D 2
H37K H 0.2405 0.7685 0.6426 0.146 Uiso 0.102(9) 1 calc R P D 2
H37L H 0.2995 0.7709 0.6824 0.146 Uiso 0.102(9) 1 calc R P D 2
C38A C 0.2170(18) 0.793(2) 0.7352(12) 0.097(12) Uiso 0.204(18) 1 d D P D 2
H38G H 0.2495 0.8218 0.7547 0.146 Uiso 0.102(9) 1 calc R P D 2
H38H H 0.2005 0.7631 0.7539 0.146 Uiso 0.102(9) 1 calc R P D 2
H38I H 0.1896 0.8300 0.7163 0.146 Uiso 0.102(9) 1 calc R P D 2
H38J H 0.1769 0.7881 0.7286 0.146 Uiso 0.102(9) 1 calc R P D 2
H38K H 0.2259 0.8469 0.7293 0.146 Uiso 0.102(9) 1 calc R P D 2
H38L H 0.2368 0.7799 0.7670 0.146 Uiso 0.102(9) 1 calc R P D 2
C39A C 0.1842(19) 0.688(3) 0.6750(17) 0.097(12) Uiso 0.204(18) 1 d D P D 2
H39G H 0.1954 0.6533 0.6549 0.146 Uiso 0.102(9) 1 calc R P D 2
H39H H 0.1552 0.7240 0.6571 0.146 Uiso 0.102(9) 1 calc R P D 2
H39I H 0.1696 0.6561 0.6944 0.146 Uiso 0.102(9) 1 calc R P D 2
H39J H 0.1515 0.7023 0.6827 0.146 Uiso 0.102(9) 1 calc R P D 2
H39K H 0.1916 0.6316 0.6805 0.146 Uiso 0.102(9) 1 calc R P D 2
H39L H 0.1772 0.6995 0.6432 0.146 Uiso 0.102(9) 1 calc R P D 2
C40 C 0.3913(3) 0.8562(4) 0.8558(3) 0.0632(19) Uani 1 1 d . . . .
C41 C 0.4191(3) 0.9321(3) 0.8484(2) 0.077(3) Uani 0.924(13) 1 d D P . .
C42 C 0.4040(4) 0.9448(6) 0.7969(2) 0.126(5) Uani 0.924(13) 1 d D P E 1
H42A H 0.4245 0.9901 0.7917 0.190 Uiso 0.924(13) 1 calc R P E 1
H42B H 0.3639 0.9544 0.7831 0.190 Uiso 0.924(13) 1 calc R P E 1
H42C H 0.4139 0.8978 0.7835 0.190 Uiso 0.924(13) 1 calc R P E 1
C43 C 0.3983(4) 1.0027(5) 0.8690(4) 0.142(6) Uani 0.924(13) 1 d D P E 1
H43A H 0.4115 0.9976 0.9019 0.213 Uiso 0.924(13) 1 calc R P E 1
H43B H 0.3575 1.0038 0.8573 0.213 Uiso 0.924(13) 1 calc R P E 1
H43C H 0.4126 1.0516 0.8608 0.213 Uiso 0.924(13) 1 calc R P E 1
C44 C 0.4829(3) 0.9236(6) 0.8708(4) 0.143(6) Uani 0.924(13) 1 d D P E 1
H44A H 0.4958 0.8795 0.8572 0.214 Uiso 0.924(13) 1 calc R P E 1
H44B H 0.4923 0.9141 0.9032 0.214 Uiso 0.924(13) 1 calc R P E 1
H44C H 0.5010 0.9721 0.8663 0.214 Uiso 0.924(13) 1 calc R P E 1
C42A C 0.390(3) 1.002(3) 0.8179(19) 0.10(3) Uiso 0.076(13) 1 d D P E 2
H42D H 0.3646 1.0278 0.8306 0.146 Uiso 0.076(13) 1 calc R P E 2
H42E H 0.3692 0.9828 0.7876 0.146 Uiso 0.076(13) 1 calc R P E 2
H42F H 0.4182 1.0399 0.8164 0.146 Uiso 0.076(13) 1 calc R P E 2
C43A C 0.436(3) 0.957(4) 0.8987(7) 0.10(3) Uiso 0.076(13) 1 d D P E 2
H43D H 0.4385 1.0142 0.9009 0.146 Uiso 0.076(13) 1 calc R P E 2
H43E H 0.4725 0.9339 0.9157 0.146 Uiso 0.076(13) 1 calc R P E 2
H43F H 0.4083 0.9378 0.9111 0.146 Uiso 0.076(13) 1 calc R P E 2
C44A C 0.4717(16) 0.908(5) 0.838(2) 0.10(3) Uiso 0.076(13) 1 d D P E 2
H44D H 0.4868 0.9542 0.8275 0.146 Uiso 0.076(13) 1 calc R P E 2
H44E H 0.4618 0.8678 0.8142 0.146 Uiso 0.076(13) 1 calc R P E 2
H44F H 0.4997 0.8871 0.8652 0.146 Uiso 0.076(13) 1 calc R P E 2
C45 C 0.4412(3) 0.6890(4) 0.9256(2) 0.0558(17) Uani 1 1 d . . . .
C46 C 0.5001(3) 0.6771(4) 0.9600(2) 0.083(3) Uani 1 1 d D . . .
C47 C 0.5430(4) 0.6892(7) 0.9359(3) 0.161(7) Uani 0.954(13) 1 d D P F 1
H47A H 0.5412 0.7436 0.9253 0.242 Uiso 0.477(6) 1 calc R P F 1
H47B H 0.5345 0.6534 0.9102 0.242 Uiso 0.477(6) 1 calc R P F 1
H47C H 0.5805 0.6783 0.9571 0.242 Uiso 0.477(6) 1 calc R P F 1
H47D H 0.5630 0.6399 0.9364 0.242 Uiso 0.477(6) 1 calc R P F 1
H47E H 0.5696 0.7301 0.9516 0.242 Uiso 0.477(6) 1 calc R P F 1
H47F H 0.5236 0.7052 0.9046 0.242 Uiso 0.477(6) 1 calc R P F 1
C48 C 0.5035(5) 0.5915(4) 0.9773(3) 0.160(7) Uani 0.954(13) 1 d D P F 1
H48A H 0.4963 0.5551 0.9519 0.240 Uiso 0.477(6) 1 calc R P F 1
H48B H 0.4756 0.5836 0.9918 0.240 Uiso 0.477(6) 1 calc R P F 1
H48C H 0.5407 0.5816 0.9993 0.240 Uiso 0.477(6) 1 calc R P F 1
H48D H 0.5121 0.5918 1.0101 0.240 Uiso 0.477(6) 1 calc R P F 1
H48E H 0.5328 0.5633 0.9702 0.240 Uiso 0.477(6) 1 calc R P F 1
H48F H 0.4677 0.5653 0.9627 0.240 Uiso 0.477(6) 1 calc R P F 1
C49 C 0.5128(4) 0.7351(5) 1.0001(3) 0.122(5) Uani 0.954(13) 1 d D P F 1
H49A H 0.5102 0.7891 0.9890 0.184 Uiso 0.477(6) 1 calc R P F 1
H49B H 0.5504 0.7254 1.0215 0.184 Uiso 0.477(6) 1 calc R P F 1
H49C H 0.4858 0.7273 1.0154 0.184 Uiso 0.477(6) 1 calc R P F 1
H49D H 0.5207 0.7054 1.0283 0.184 Uiso 0.477(6) 1 calc R P F 1
H49E H 0.4805 0.7692 0.9958 0.184 Uiso 0.477(6) 1 calc R P F 1
H49F H 0.5452 0.7672 1.0018 0.184 Uiso 0.477(6) 1 calc R P F 1
C47A C 0.536(2) 0.617(3) 0.945(2) 0.05(3) Uiso 0.046(13) 1 d D P F 2
H47G H 0.5182 0.5657 0.9406 0.078 Uiso 0.023(6) 1 calc R P F 2
H47H H 0.5730 0.6133 0.9689 0.078 Uiso 0.023(6) 1 calc R P F 2
H47I H 0.5405 0.6351 0.9172 0.078 Uiso 0.023(6) 1 calc R P F 2
H47J H 0.5696 0.6437 0.9439 0.078 Uiso 0.023(6) 1 calc R P F 2
H47K H 0.5148 0.5961 0.9156 0.078 Uiso 0.023(6) 1 calc R P F 2
H47L H 0.5473 0.5744 0.9673 0.078 Uiso 0.023(6) 1 calc R P F 2
C48A C 0.494(3) 0.650(4) 1.0049(12) 0.05(3) Uiso 0.046(13) 1 d D P F 2
H48G H 0.4740 0.5996 1.0001 0.078 Uiso 0.023(6) 1 calc R P F 2
H48H H 0.4736 0.6892 1.0153 0.078 Uiso 0.023(6) 1 calc R P F 2
H48I H 0.5312 0.6427 1.0277 0.078 Uiso 0.023(6) 1 calc R P F 2
H48J H 0.5118 0.6881 1.0286 0.078 Uiso 0.023(6) 1 calc R P F 2
H48K H 0.5123 0.5985 1.0135 0.078 Uiso 0.023(6) 1 calc R P F 2
H48L H 0.4547 0.6450 1.0010 0.078 Uiso 0.023(6) 1 calc R P F 2
C49A C 0.528(3) 0.7591(18) 0.967(2) 0.05(3) Uiso 0.046(13) 1 d D P F 2
H49G H 0.5661 0.7550 0.9888 0.078 Uiso 0.023(6) 1 calc R P F 2
H49H H 0.5066 0.7961 0.9778 0.078 Uiso 0.023(6) 1 calc R P F 2
H49I H 0.5300 0.7778 0.9379 0.078 Uiso 0.023(6) 1 calc R P F 2
H49J H 0.5024 0.7976 0.9476 0.078 Uiso 0.023(6) 1 calc R P F 2
H49K H 0.5618 0.7566 0.9586 0.078 Uiso 0.023(6) 1 calc R P F 2
H49L H 0.5385 0.7748 0.9984 0.078 Uiso 0.023(6) 1 calc R P F 2
C50 C 0.3350(3) 0.8295(5) 0.9988(3) 0.068(2) Uani 1 1 d . . . .
C51 C 0.3658(3) 0.8885(4) 1.0363(2) 0.080(2) Uani 1 1 d D . . .
C52 C 0.3753(8) 0.9673(7) 1.0153(5) 0.089(3) Uiso 0.223(11) 1 d D P G 1
H52A H 0.3431 0.9785 0.9883 0.133 Uiso 0.112(6) 1 calc R P G 1
H52B H 0.4088 0.9634 1.0072 0.133 Uiso 0.112(6) 1 calc R P G 1
H52C H 0.3799 1.0098 1.0373 0.133 Uiso 0.112(6) 1 calc R P G 1
H52D H 0.4114 0.9892 1.0335 0.133 Uiso 0.112(6) 1 calc R P G 1
H52E H 0.3457 1.0044 1.0146 0.133 Uiso 0.112(6) 1 calc R P G 1
H52F H 0.3746 0.9580 0.9845 0.133 Uiso 0.112(6) 1 calc R P G 1
C53 C 0.4228(5) 0.8521(8) 1.0643(6) 0.089(3) Uiso 0.223(11) 1 d D P G 1
H53A H 0.4433 0.8889 1.0881 0.133 Uiso 0.112(6) 1 calc R P G 1
H53B H 0.4442 0.8417 1.0445 0.133 Uiso 0.112(6) 1 calc R P G 1
H53C H 0.4168 0.8028 1.0779 0.133 Uiso 0.112(6) 1 calc R P G 1
H53D H 0.4262 0.8001 1.0523 0.133 Uiso 0.112(6) 1 calc R P G 1
H53E H 0.4253 0.8472 1.0958 0.133 Uiso 0.112(6) 1 calc R P G 1
H53F H 0.4528 0.8862 1.0624 0.133 Uiso 0.112(6) 1 calc R P G 1
C54 C 0.3314(6) 0.9039(11) 1.0674(5) 0.089(3) Uiso 0.223(11) 1 d D P G 1
H54A H 0.2982 0.9345 1.0509 0.133 Uiso 0.112(6) 1 calc R P G 1
H54B H 0.3540 0.9332 1.0940 0.133 Uiso 0.112(6) 1 calc R P G 1
H54C H 0.3202 0.8536 1.0767 0.133 Uiso 0.112(6) 1 calc R P G 1
H54D H 0.3501 0.8798 1.0969 0.133 Uiso 0.112(6) 1 calc R P G 1
H54E H 0.2942 0.8810 1.0537 0.133 Uiso 0.112(6) 1 calc R P G 1
H54F H 0.3281 0.9606 1.0710 0.133 Uiso 0.112(6) 1 calc R P G 1
C52A C 0.4011(7) 0.9440(10) 1.0181(5) 0.089(3) Uiso 0.285(11) 1 d D P G 2
H52G H 0.4349 0.9166 1.0183 0.133 Uiso 0.142(6) 1 calc R P G 2
H52H H 0.4114 0.9908 1.0373 0.133 Uiso 0.142(6) 1 calc R P G 2
H52I H 0.3794 0.9597 0.9872 0.133 Uiso 0.142(6) 1 calc R P G 2
H52J H 0.3823 0.9948 1.0102 0.133 Uiso 0.142(6) 1 calc R P G 2
H52K H 0.4057 0.9206 0.9913 0.133 Uiso 0.142(6) 1 calc R P G 2
H52L H 0.4377 0.9517 1.0413 0.133 Uiso 0.142(6) 1 calc R P G 2
C53A C 0.4045(7) 0.8434(7) 1.0780(4) 0.089(3) Uiso 0.285(11) 1 d D P G 2
H53G H 0.4224 0.7998 1.0680 0.133 Uiso 0.142(6) 1 calc R P G 2
H53H H 0.3825 0.8226 1.0954 0.133 Uiso 0.142(6) 1 calc R P G 2
H53I H 0.4330 0.8791 1.0969 0.133 Uiso 0.142(6) 1 calc R P G 2
H53J H 0.4029 0.8679 1.1056 0.133 Uiso 0.142(6) 1 calc R P G 2
H53K H 0.4428 0.8451 1.0781 0.133 Uiso 0.142(6) 1 calc R P G 2
H53L H 0.3923 0.7886 1.0766 0.133 Uiso 0.142(6) 1 calc R P G 2
C54A C 0.3228(4) 0.9369(10) 1.0498(6) 0.089(3) Uiso 0.285(11) 1 d D P G 2
H54G H 0.3003 0.9684 1.0240 0.133 Uiso 0.142(6) 1 calc R P G 2
H54H H 0.3424 0.9717 1.0750 0.133 Uiso 0.142(6) 1 calc R P G 2
H54I H 0.2986 0.9012 1.0589 0.133 Uiso 0.142(6) 1 calc R P G 2
H54J H 0.3272 0.9258 1.0813 0.133 Uiso 0.142(6) 1 calc R P G 2
H54K H 0.2852 0.9225 1.0303 0.133 Uiso 0.142(6) 1 calc R P G 2
H54L H 0.3289 0.9930 1.0463 0.133 Uiso 0.142(6) 1 calc R P G 2
C52B C 0.4212(5) 0.9116(11) 1.0300(6) 0.089(3) Uiso 0.160(11) 1 d D P G 3
H52M H 0.4420 0.9474 1.0543 0.133 Uiso 0.080(6) 1 calc R P G 3
H52N H 0.4132 0.9377 1.0009 0.133 Uiso 0.080(6) 1 calc R P G 3
H52O H 0.4434 0.8643 1.0310 0.133 Uiso 0.080(6) 1 calc R P G 3
H52P H 0.4237 0.8855 1.0032 0.133 Uiso 0.080(6) 1 calc R P G 3
H52Q H 0.4525 0.8952 1.0566 0.133 Uiso 0.080(6) 1 calc R P G 3
H52R H 0.4224 0.9687 1.0264 0.133 Uiso 0.080(6) 1 calc R P G 3
C53B C 0.3784(8) 0.8501(9) 1.0834(4) 0.089(3) Uiso 0.160(11) 1 d D P G 3
H53M H 0.3992 0.8872 1.1069 0.133 Uiso 0.080(6) 1 calc R P G 3
H53N H 0.4006 0.8024 1.0853 0.133 Uiso 0.080(6) 1 calc R P G 3
H53O H 0.3434 0.8365 1.0876 0.133 Uiso 0.080(6) 1 calc R P G 3
H53P H 0.3629 0.7969 1.0797 0.133 Uiso 0.080(6) 1 calc R P G 3
H53Q H 0.3616 0.8816 1.1012 0.133 Uiso 0.080(6) 1 calc R P G 3
H53R H 0.4187 0.8476 1.0989 0.133 Uiso 0.080(6) 1 calc R P G 3
C54B C 0.3295(6) 0.9627(7) 1.0327(6) 0.089(3) Uiso 0.160(11) 1 d D P G 3
H54M H 0.3491 0.9998 1.0566 0.133 Uiso 0.080(6) 1 calc R P G 3
H54N H 0.2941 0.9477 1.0360 0.133 Uiso 0.080(6) 1 calc R P G 3
H54O H 0.3222 0.9875 1.0033 0.133 Uiso 0.080(6) 1 calc R P G 3
H54P H 0.2945 0.9569 1.0073 0.133 Uiso 0.080(6) 1 calc R P G 3
H54Q H 0.3495 1.0090 1.0279 0.133 Uiso 0.080(6) 1 calc R P G 3
H54R H 0.3214 0.9691 1.0607 0.133 Uiso 0.080(6) 1 calc R P G 3
C52C C 0.4291(3) 0.8774(10) 1.0468(6) 0.089(3) Uiso 0.332(12) 1 d D P G 4
H52S H 0.4497 0.9157 1.0697 0.133 Uiso 0.166(6) 1 calc R P G 4
H52T H 0.4377 0.8855 1.0193 0.133 Uiso 0.166(6) 1 calc R P G 4
H52U H 0.4399 0.8241 1.0582 0.133 Uiso 0.166(6) 1 calc R P G 4
H52V H 0.4352 0.8345 1.0284 0.133 Uiso 0.166(6) 1 calc R P G 4
H52W H 0.4471 0.8647 1.0788 0.133 Uiso 0.166(6) 1 calc R P G 4
H52X H 0.4450 0.9261 1.0399 0.133 Uiso 0.166(6) 1 calc R P G 4
C53C C 0.3517(7) 0.8718(10) 1.0795(4) 0.089(3) Uiso 0.332(12) 1 d D P G 4
C54C C 0.3492(7) 0.9741(5) 1.0207(5) 0.089(3) Uiso 0.332(12) 1 d D P G 4
C55 C 0.2098(3) 0.8097(4) 0.8907(3) 0.064(2) Uani 1 1 d . . . .
C56 C 0.1550(3) 0.8507(4) 0.8615(3) 0.093(3) Uani 1 1 d D . . .
C57 C 0.1603(6) 0.8881(7) 0.8185(4) 0.208(7) Uiso 1 1 d D . . .
H57A H 0.1696 0.8473 0.8004 0.312 Uiso 0.5 1 calc R P . .
H57B H 0.1897 0.9279 0.8271 0.312 Uiso 0.5 1 calc R P . .
H57C H 0.1249 0.9127 0.8008 0.312 Uiso 0.5 1 calc R P . .
H57D H 0.1532 0.9446 0.8184 0.312 Uiso 0.5 1 calc R P . .
H57E H 0.1331 0.8640 0.7918 0.312 Uiso 0.5 1 calc R P . .
H57F H 0.1979 0.8792 0.8181 0.312 Uiso 0.5 1 calc R P . .
C58 C 0.1080(3) 0.7882(5) 0.8479(3) 0.127(4) Uani 1 1 d D . . .
H58A H 0.1039 0.7656 0.8751 0.190 Uiso 0.5 1 calc R P . .
H58B H 0.1174 0.7465 0.8304 0.190 Uiso 0.5 1 calc R P . .
H58C H 0.0729 0.8130 0.8296 0.190 Uiso 0.5 1 calc R P . .
H58D H 0.0923 0.7844 0.8149 0.190 Uiso 0.5 1 calc R P . .
H58E H 0.0788 0.8036 0.8597 0.190 Uiso 0.5 1 calc R P . .
H58F H 0.1232 0.7370 0.8605 0.190 Uiso 0.5 1 calc R P . .
C59 C 0.1409(5) 0.9151(5) 0.8905(4) 0.203(8) Uani 1 1 d D . . .
H59A H 0.1378 0.8912 0.9178 0.305 Uiso 0.5 1 calc R P . .
H59B H 0.1055 0.9400 0.8731 0.305 Uiso 0.5 1 calc R P . .
H59C H 0.1705 0.9547 0.8991 0.305 Uiso 0.5 1 calc R P . .
H59D H 0.1381 0.9661 0.8755 0.305 Uiso 0.5 1 calc R P . .
H59E H 0.1703 0.9173 0.9202 0.305 Uiso 0.5 1 calc R P . .
H59F H 0.1054 0.9026 0.8942 0.305 Uiso 0.5 1 calc R P . .
C60 C 0.1525(3) 0.6960(5) 1.0014(2) 0.0618(18) Uani 1 1 d . . . .
C61 C 0.1159(2) 0.7502(3) 1.01837(18) 0.071(2) Uani 1 1 d D . . .
C62 C 0.0634(3) 0.7718(5) 0.9777(2) 0.092(3) Uani 1 1 d D . . .
H62A H 0.0378 0.8020 0.9883 0.138 Uiso 1 1 calc R . . .
H62B H 0.0450 0.7236 0.9629 0.138 Uiso 1 1 calc R . . .
H62C H 0.0743 0.8034 0.9562 0.138 Uiso 1 1 calc R . . .
C63 C 0.1480(3) 0.8258(4) 1.0394(3) 0.106(3) Uani 1 1 d D . . .
H63A H 0.1313 0.8490 1.0601 0.159 Uiso 1 1 calc R . . .
H63B H 0.1460 0.8635 1.0154 0.159 Uiso 1 1 calc R . . .
H63C H 0.1870 0.8128 1.0560 0.159 Uiso 1 1 calc R . . .
C64 C 0.0988(3) 0.7051(4) 1.0541(2) 0.101(3) Uani 1 1 d D . . .
H64A H 0.1303 0.7034 1.0826 0.151 Uiso 1 1 calc R . . .
H64B H 0.0879 0.6514 1.0435 0.151 Uiso 1 1 calc R . . .
H64C H 0.0674 0.7319 1.0588 0.151 Uiso 1 1 calc R . . .
C65 C 0.2770(3) 0.5566(4) 1.0289(2) 0.0580(17) Uani 1 1 d . . . .
C66 C 0.3176(2) 0.5138(4) 1.0700(2) 0.078(2) Uani 1 1 d D . . .
C67 C 0.3783(3) 0.5401(6) 1.0792(4) 0.181(7) Uani 1 1 d D . . .
H67A H 0.3927 0.5141 1.0578 0.272 Uiso 1 1 calc R . . .
H67B H 0.4013 0.5255 1.1100 0.272 Uiso 1 1 calc R . . .
H67C H 0.3795 0.5972 1.0756 0.272 Uiso 1 1 calc R . . .
C68 C 0.2998(5) 0.5346(7) 1.1107(3) 0.219(9) Uani 1 1 d D . . .
H68A H 0.3239 0.5763 1.1285 0.329 Uiso 1 1 calc R . . .
H68B H 0.3030 0.4879 1.1296 0.329 Uiso 1 1 calc R . . .
H68C H 0.2611 0.5528 1.0998 0.329 Uiso 1 1 calc R . . .
C69 C 0.3124(4) 0.4240(4) 1.0616(4) 0.147(5) Uani 1 1 d D . . .
H69A H 0.2733 0.4101 1.0462 0.220 Uiso 1 1 calc R . . .
H69B H 0.3267 0.3962 1.0905 0.220 Uiso 1 1 calc R . . .
H69C H 0.3341 0.4087 1.0427 0.220 Uiso 1 1 calc R . . .
C70 C 0.1214(3) 0.3885(6) 0.9871(3) 0.070(2) Uani 1 1 d . . . .
C71 C 0.1057(3) 0.3510(5) 1.0248(2) 0.101(3) Uani 1 1 d D . . .
C72 C 0.0495(5) 0.3949(10) 1.0160(7) 0.113(3) Uiso 0.448(10) 1 d D P H 1
H72A H 0.0243 0.3834 0.9854 0.170 Uiso 0.224(5) 1 calc R P H 1
H72B H 0.0564 0.4516 1.0192 0.170 Uiso 0.224(5) 1 calc R P H 1
H72C H 0.0326 0.3774 1.0379 0.170 Uiso 0.224(5) 1 calc R P H 1
H72D H 0.0512 0.4249 1.0429 0.170 Uiso 0.224(5) 1 calc R P H 1
H72E H 0.0192 0.3567 1.0091 0.170 Uiso 0.224(5) 1 calc R P H 1
H72F H 0.0429 0.4309 0.9905 0.170 Uiso 0.224(5) 1 calc R P H 1
C73 C 0.0951(8) 0.2614(5) 1.0222(7) 0.113(3) Uiso 0.448(10) 1 d D P H 1
H73A H 0.0674 0.2482 0.9928 0.170 Uiso 0.224(5) 1 calc R P H 1
H73B H 0.0814 0.2456 1.0462 0.170 Uiso 0.224(5) 1 calc R P H 1
H73C H 0.1299 0.2337 1.0258 0.170 Uiso 0.224(5) 1 calc R P H 1
H73D H 0.1184 0.2368 1.0504 0.170 Uiso 0.224(5) 1 calc R P H 1
H73E H 0.1044 0.2394 0.9970 0.170 Uiso 0.224(5) 1 calc R P H 1
H73F H 0.0559 0.2513 1.0175 0.170 Uiso 0.224(5) 1 calc R P H 1
C74 C 0.1465(7) 0.3738(11) 1.0721(4) 0.113(3) Uiso 0.448(10) 1 d D P H 1
H74A H 0.1692 0.4185 1.0694 0.170 Uiso 0.224(5) 1 calc R P H 1
H74B H 0.1707 0.3290 1.0853 0.170 Uiso 0.224(5) 1 calc R P H 1
H74C H 0.1254 0.3882 1.0915 0.170 Uiso 0.224(5) 1 calc R P H 1
H74D H 0.1410 0.3386 1.0947 0.170 Uiso 0.224(5) 1 calc R P H 1
H74E H 0.1395 0.4281 1.0788 0.170 Uiso 0.224(5) 1 calc R P H 1
H74F H 0.1848 0.3689 1.0726 0.170 Uiso 0.224(5) 1 calc R P H 1
C72A C 0.0772(6) 0.4017(8) 1.0511(5) 0.113(3) Uiso 0.552(10) 1 d D P H 2
H72G H 0.1047 0.4370 1.0715 0.170 Uiso 0.276(5) 1 calc R P H 2
H72H H 0.0615 0.3675 1.0685 0.170 Uiso 0.276(5) 1 calc R P H 2
H72I H 0.0474 0.4328 1.0298 0.170 Uiso 0.276(5) 1 calc R P H 2
H72J H 0.0377 0.3879 1.0417 0.170 Uiso 0.276(5) 1 calc R P H 2
H72K H 0.0809 0.4574 1.0447 0.170 Uiso 0.276(5) 1 calc R P H 2
H72L H 0.0949 0.3921 1.0835 0.170 Uiso 0.276(5) 1 calc R P H 2
C73A C 0.0689(6) 0.2785(7) 1.0041(5) 0.113(3) Uiso 0.552(10) 1 d D P H 2
H73G H 0.0847 0.2502 0.9844 0.170 Uiso 0.276(5) 1 calc R P H 2
H73H H 0.0312 0.2960 0.9865 0.170 Uiso 0.276(5) 1 calc R P H 2
H73I H 0.0675 0.2436 1.0284 0.170 Uiso 0.276(5) 1 calc R P H 2
H73J H 0.0375 0.2764 1.0151 0.170 Uiso 0.276(5) 1 calc R P H 2
H73K H 0.0911 0.2305 1.0130 0.170 Uiso 0.276(5) 1 calc R P H 2
H73L H 0.0548 0.2829 0.9712 0.170 Uiso 0.276(5) 1 calc R P H 2
C74A C 0.1630(4) 0.3216(10) 1.0576(5) 0.113(3) Uiso 0.552(10) 1 d D P H 2
H74G H 0.1786 0.2834 1.0421 0.170 Uiso 0.276(5) 1 calc R P H 2
H74H H 0.1579 0.2967 1.0839 0.170 Uiso 0.276(5) 1 calc R P H 2
H74I H 0.1884 0.3663 1.0675 0.170 Uiso 0.276(5) 1 calc R P H 2
H74J H 0.1714 0.3476 1.0869 0.170 Uiso 0.276(5) 1 calc R P H 2
H74K H 0.1920 0.3342 1.0451 0.170 Uiso 0.276(5) 1 calc R P H 2
H74L H 0.1615 0.2646 1.0615 0.170 Uiso 0.276(5) 1 calc R P H 2
C75 C 0.0647(3) 0.4986(5) 0.8771(2) 0.0554(17) Uani 1 1 d . . . .
C76 C 0.0064(2) 0.5203(3) 0.84315(18) 0.070(2) Uani 1 1 d D . . .
C77 C 0.0020(4) 0.4900(5) 0.7958(2) 0.122(4) Uani 1 1 d D . . .
H77A H -0.0345 0.5039 0.7740 0.183 Uiso 0.5 1 calc R P . .
H77B H 0.0064 0.4328 0.7968 0.183 Uiso 0.5 1 calc R P . .
H77C H 0.0313 0.5141 0.7868 0.183 Uiso 0.5 1 calc R P . .
H77D H 0.0366 0.4633 0.7977 0.183 Uiso 0.5 1 calc R P . .
H77E H -0.0043 0.5345 0.7749 0.183 Uiso 0.5 1 calc R P . .
H77F H -0.0292 0.4531 0.7849 0.183 Uiso 0.5 1 calc R P . .
C78 C -0.0039(3) 0.6101(3) 0.8414(3) 0.094(3) Uani 1 1 d D . . .
H78A H -0.0404 0.6217 0.8189 0.141 Uiso 0.5 1 calc R P . .
H78B H 0.0250 0.6369 0.8332 0.141 Uiso 0.5 1 calc R P . .
H78C H -0.0030 0.6285 0.8711 0.141 Uiso 0.5 1 calc R P . .
H78D H 0.0282 0.6364 0.8632 0.141 Uiso 0.5 1 calc R P . .
H78E H -0.0373 0.6212 0.8489 0.141 Uiso 0.5 1 calc R P . .
H78F H -0.0093 0.6296 0.8110 0.141 Uiso 0.5 1 calc R P . .
C79 C -0.0370(3) 0.4779(4) 0.8592(3) 0.115(4) Uani 1 1 d D . . .
H79A H -0.0745 0.4889 0.8381 0.172 Uiso 0.5 1 calc R P . .
H79B H -0.0337 0.4967 0.8893 0.172 Uiso 0.5 1 calc R P . .
H79C H -0.0302 0.4211 0.8602 0.172 Uiso 0.5 1 calc R P . .
H79D H -0.0178 0.4489 0.8870 0.172 Uiso 0.5 1 calc R P . .
H79E H -0.0586 0.4411 0.8358 0.172 Uiso 0.5 1 calc R P . .
H79F H -0.0620 0.5167 0.8648 0.172 Uiso 0.5 1 calc R P . .
C80 C 0.0800(3) 0.2393(4) 0.8373(2) 0.0546(16) Uani 1 1 d . . . .
C81 C 0.0282(2) 0.1872(3) 0.82688(19) 0.069(2) Uani 1 1 d D . . .
C82 C -0.0133(3) 0.2064(5) 0.7792(2) 0.120(4) Uani 1 1 d D . . .
H82A H -0.0465 0.1733 0.7729 0.180 Uiso 0.5 1 calc R P . .
H82B H 0.0043 0.1963 0.7568 0.180 Uiso 0.5 1 calc R P . .
H82C H -0.0242 0.2618 0.7779 0.180 Uiso 0.5 1 calc R P . .
H82D H 0.0022 0.2477 0.7655 0.180 Uiso 0.5 1 calc R P . .
H82E H -0.0485 0.2246 0.7816 0.180 Uiso 0.5 1 calc R P . .
H82F H -0.0201 0.1591 0.7604 0.180 Uiso 0.5 1 calc R P . .
C83 C -0.0004(4) 0.1986(5) 0.8623(3) 0.129(4) Uani 1 1 d D . . .
H83A H -0.0330 0.1642 0.8551 0.193 Uiso 0.5 1 calc R P . .
H83B H -0.0121 0.2535 0.8621 0.193 Uiso 0.5 1 calc R P . .
H83C H 0.0258 0.1854 0.8923 0.193 Uiso 0.5 1 calc R P . .
H83D H 0.0201 0.2378 0.8846 0.193 Uiso 0.5 1 calc R P . .
H83E H -0.0007 0.1486 0.8776 0.193 Uiso 0.5 1 calc R P . .
H83F H -0.0387 0.2167 0.8473 0.193 Uiso 0.5 1 calc R P . .
C84 C 0.0488(4) 0.1014(4) 0.8282(3) 0.140(5) Uani 1 1 d D . . .
H84A H 0.0172 0.0654 0.8224 0.209 Uiso 0.5 1 calc R P . .
H84B H 0.0763 0.0903 0.8580 0.209 Uiso 0.5 1 calc R P . .
H84C H 0.0659 0.0942 0.8051 0.209 Uiso 0.5 1 calc R P . .
H84D H 0.0890 0.1012 0.8346 0.209 Uiso 0.5 1 calc R P . .
H84E H 0.0300 0.0763 0.7990 0.209 Uiso 0.5 1 calc R P . .
H84F H 0.0404 0.0724 0.8519 0.209 Uiso 0.5 1 calc R P . .
C85 C 0.2326(3) 0.2440(4) 0.9048(2) 0.0538(16) Uani 1 1 d . . . .
C86 C 0.2753(4) 0.1845(5) 0.9329(3) 0.067(3) Uani 0.837(16) 1 d D P I 1
C87 C 0.2970(5) 0.2044(7) 0.9839(3) 0.122(6) Uani 0.837(16) 1 d D P I 1
H87A H 0.3109 0.2586 0.9882 0.183 Uiso 0.418(8) 1 calc R P I 1
H87B H 0.3272 0.1683 0.9998 0.183 Uiso 0.418(8) 1 calc R P I 1
H87C H 0.2667 0.1991 0.9959 0.183 Uiso 0.418(8) 1 calc R P I 1
H87D H 0.2923 0.1588 1.0011 0.183 Uiso 0.418(8) 1 calc R P I 1
H87E H 0.2760 0.2490 0.9894 0.183 Uiso 0.418(8) 1 calc R P I 1
H87F H 0.3365 0.2182 0.9934 0.183 Uiso 0.418(8) 1 calc R P I 1
C88 C 0.2466(7) 0.1029(6) 0.9254(5) 0.273(18) Uani 0.837(16) 1 d D P I 1
H88A H 0.2349 0.0889 0.8934 0.410 Uiso 0.418(8) 1 calc R P I 1
H88B H 0.2140 0.1048 0.9349 0.410 Uiso 0.418(8) 1 calc R P I 1
H88C H 0.2728 0.0633 0.9433 0.410 Uiso 0.418(8) 1 calc R P I 1
H88D H 0.2462 0.0825 0.9543 0.410 Uiso 0.418(8) 1 calc R P I 1
H88E H 0.2671 0.0666 0.9129 0.410 Uiso 0.418(8) 1 calc R P I 1
H88F H 0.2083 0.1080 0.9044 0.410 Uiso 0.418(8) 1 calc R P I 1
C89 C 0.3250(6) 0.1824(11) 0.9155(4) 0.181(10) Uani 0.837(16) 1 d D P I 1
H89A H 0.3112 0.1728 0.8829 0.272 Uiso 0.418(8) 1 calc R P I 1
H89B H 0.3507 0.1404 0.9308 0.272 Uiso 0.418(8) 1 calc R P I 1
H89C H 0.3445 0.2330 0.9217 0.272 Uiso 0.418(8) 1 calc R P I 1
H89D H 0.3597 0.1913 0.9407 0.272 Uiso 0.418(8) 1 calc R P I 1
H89E H 0.3203 0.2237 0.8928 0.272 Uiso 0.418(8) 1 calc R P I 1
H89F H 0.3264 0.1311 0.9019 0.272 Uiso 0.418(8) 1 calc R P I 1
C86A C 0.277(3) 0.179(4) 0.941(3) 0.067(3) Uani 0.163(16) 1 d . P I 2
C87A C 0.3274(10) 0.224(2) 0.9669(10) 0.078(12) Uiso 0.163(16) 1 d D P I 2
H87G H 0.3406 0.2530 0.9458 0.116 Uiso 0.082(8) 1 calc R P I 2
H87H H 0.3565 0.1878 0.9847 0.116 Uiso 0.082(8) 1 calc R P I 2
H87I H 0.3184 0.2609 0.9871 0.116 Uiso 0.082(8) 1 calc R P I 2
H87J H 0.3364 0.2148 0.9993 0.116 Uiso 0.082(8) 1 calc R P I 2
H87K H 0.3205 0.2800 0.9604 0.116 Uiso 0.082(8) 1 calc R P I 2
H87L H 0.3587 0.2069 0.9580 0.116 Uiso 0.082(8) 1 calc R P I 2
C88A C 0.2392(13) 0.148(2) 0.9586(12) 0.078(12) Uiso 0.163(16) 1 d D P I 2
H88G H 0.2561 0.1051 0.9792 0.116 Uiso 0.082(8) 1 calc R P I 2
H88H H 0.2069 0.1289 0.9338 0.116 Uiso 0.082(8) 1 calc R P I 2
H88I H 0.2273 0.1896 0.9750 0.116 Uiso 0.082(8) 1 calc R P I 2
H88J H 0.2041 0.1773 0.9461 0.116 Uiso 0.082(8) 1 calc R P I 2
H88K H 0.2533 0.1535 0.9915 0.116 Uiso 0.082(8) 1 calc R P I 2
H88L H 0.2329 0.0928 0.9503 0.116 Uiso 0.082(8) 1 calc R P I 2
C89A C 0.2933(16) 0.1188(18) 0.9069(12) 0.078(12) Uiso 0.163(16) 1 d D P I 2
H89G H 0.3205 0.1442 0.8958 0.116 Uiso 0.082(8) 1 calc R P I 2
H89H H 0.2597 0.1062 0.8813 0.116 Uiso 0.082(8) 1 calc R P I 2
H89I H 0.3093 0.0704 0.9229 0.116 Uiso 0.082(8) 1 calc R P I 2
H89J H 0.2725 0.0696 0.9042 0.116 Uiso 0.082(8) 1 calc R P I 2
H89K H 0.3333 0.1077 0.9187 0.116 Uiso 0.082(8) 1 calc R P I 2
H89L H 0.2837 0.1435 0.8771 0.116 Uiso 0.082(8) 1 calc R P I 2
C4 C 0.3214(10) 0.4377(13) 0.9174(9) 0.094(4) Uiso 0.385(9) 1 d D P A 1
H4A H 0.3058 0.4367 0.9417 0.142 Uiso 0.385(9) 1 calc R P A 1
H4B H 0.3620 0.4422 0.9304 0.142 Uiso 0.385(9) 1 calc R P A 1
H4C H 0.3114 0.3891 0.8999 0.142 Uiso 0.385(9) 1 calc R P A 1
C3 C 0.2988(9) 0.5052(16) 0.8879(11) 0.074(2) Uiso 0.385(9) 1 d D P A 1
H3A H 0.3069 0.5528 0.9072 0.089 Uiso 0.385(9) 1 calc R P A 1
H3B H 0.3202 0.5100 0.8673 0.089 Uiso 0.385(9) 1 calc R P A 1
N1 N 0.2402(7) 0.5081(11) 0.8604(6) 0.076(3) Uiso 0.385(9) 1 d D P A 1
C1 C 0.2159(10) 0.5649(18) 0.8248(9) 0.074(2) Uiso 0.385(9) 1 d D P A 1
H1A H 0.2336 0.5570 0.8018 0.089 Uiso 0.385(9) 1 calc R P A 1
H1B H 0.2273 0.6177 0.8380 0.089 Uiso 0.385(9) 1 calc R P A 1
C2 C 0.1556(9) 0.5677(16) 0.8008(8) 0.094(4) Uiso 0.385(9) 1 d D P A 1
H2A H 0.1436 0.5194 0.7832 0.142 Uiso 0.385(9) 1 calc R P A 1
H2B H 0.1465 0.6131 0.7806 0.142 Uiso 0.385(9) 1 calc R P A 1
H2C H 0.1364 0.5723 0.8227 0.142 Uiso 0.385(9) 1 calc R P A 1
C4A C 0.3508(19) 0.508(4) 0.9274(18) 0.094(4) Uiso 0.166(11) 1 d D P A 2
H4AA H 0.3721 0.5450 0.9160 0.142 Uiso 0.166(11) 1 calc R P A 2
H4AB H 0.3713 0.4582 0.9353 0.142 Uiso 0.166(11) 1 calc R P A 2
H4AC H 0.3454 0.5298 0.9542 0.142 Uiso 0.166(11) 1 calc R P A 2
C3A C 0.297(2) 0.494(3) 0.892(2) 0.074(2) Uiso 0.166(11) 1 d D P A 2
H3AA H 0.3014 0.4510 0.8728 0.089 Uiso 0.166(11) 1 calc R P A 2
H3AB H 0.2713 0.4733 0.9076 0.089 Uiso 0.166(11) 1 calc R P A 2
N1A N 0.2683(14) 0.558(2) 0.8635(14) 0.076(3) Uiso 0.166(11) 1 d D P A 2
C1A C 0.2102(15) 0.567(3) 0.8358(14) 0.074(2) Uiso 0.166(11) 1 d D P A 2
H1AA H 0.1907 0.5882 0.8554 0.089 Uiso 0.166(11) 1 calc R P A 2
H1AB H 0.1952 0.5138 0.8265 0.089 Uiso 0.166(11) 1 calc R P A 2
C2A C 0.194(3) 0.616(3) 0.7949(14) 0.094(4) Uiso 0.166(11) 1 d D P A 2
H2AA H 0.1774 0.6649 0.8005 0.142 Uiso 0.166(11) 1 calc R P A 2
H2AB H 0.1666 0.5873 0.7701 0.142 Uiso 0.166(11) 1 calc R P A 2
H2AC H 0.2268 0.6277 0.7870 0.142 Uiso 0.166(11) 1 calc R P A 2
C4B C 0.3316(10) 0.4779(16) 0.9369(6) 0.094(4) Uiso 0.449(12) 1 d D P A 3
H4BA H 0.3337 0.5280 0.9527 0.142 Uiso 0.449(12) 1 calc R P A 3
H4BB H 0.3692 0.4583 0.9420 0.142 Uiso 0.449(12) 1 calc R P A 3
H4BC H 0.3111 0.4397 0.9484 0.142 Uiso 0.449(12) 1 calc R P A 3
C3B C 0.3026(9) 0.4896(15) 0.8884(7) 0.074(2) Uiso 0.449(12) 1 d D P A 3
H3BA H 0.3298 0.5092 0.8750 0.089 Uiso 0.449(12) 1 calc R P A 3
H3BB H 0.2891 0.4379 0.8745 0.089 Uiso 0.449(12) 1 calc R P A 3
N1B N 0.2558(7) 0.5435(11) 0.8765(5) 0.076(3) Uiso 0.449(12) 1 d D P A 3
C1B C 0.2224(9) 0.5559(15) 0.8295(7) 0.074(2) Uiso 0.449(12) 1 d D P A 3
H1BA H 0.2055 0.5049 0.8169 0.089 Uiso 0.449(12) 1 calc R P A 3
H1BB H 0.2479 0.5707 0.8134 0.089 Uiso 0.449(12) 1 calc R P A 3
C2B C 0.1777(8) 0.6145(12) 0.8183(8) 0.094(4) Uiso 0.449(12) 1 d D P A 3
H2BA H 0.1478 0.5957 0.8284 0.142 Uiso 0.449(12) 1 calc R P A 3
H2BB H 0.1630 0.6227 0.7856 0.142 Uiso 0.449(12) 1 calc R P A 3
H2BC H 0.1923 0.6642 0.8334 0.142 Uiso 0.449(12) 1 calc R P A 3
O99 O 0.0296(4) 0.0125(7) 1.0103(4) 0.189(4) Uiso 1 1 d . . . .
C99 C 0.0509(10) 0.0279(12) 0.9735(8) 0.204(8) Uiso 1 1 d . . . .
O98 O 0.0263(11) 0.0002(15) 0.9412(9) 0.206(10) Uiso 0.5 1 d . P . .
C98 C 0.1094(13) 0.0511(18) 0.9940(10) 0.175(11) Uiso 0.5 1 d . P . .
H98A H 0.1331 0.0043 0.9994 0.262 Uiso 0.5 1 calc R P . .
H98B H 0.1150 0.0778 1.0227 0.262 Uiso 0.5 1 calc R P . .
H98C H 0.1193 0.0868 0.9736 0.262 Uiso 0.5 1 calc R P . .

loop_
_atom_site_aniso_label
_atom_site_aniso_U_11
_atom_site_aniso_U_22
_atom_site_aniso_U_33
_atom_site_aniso_U_23
_atom_site_aniso_U_13
_atom_site_aniso_U_12
Cr1 0.0487(7) 0.0529(7) 0.0456(6) 0.0006(4) 0.0148(5) -0.0027(5)
Cu1 0.0487(7) 0.0529(7) 0.0456(6) 0.0006(4) 0.0148(5) -0.0027(5)
Cr2 0.0412(7) 0.0520(8) 0.0426(6) -0.0012(4) 0.0110(4) -0.0026(5)
Cu2 0.0412(7) 0.0520(8) 0.0426(6) -0.0012(4) 0.0110(4) -0.0026(5)
Cr3 0.0553(8) 0.0594(8) 0.0500(7) -0.0046(5) 0.0144(5) -0.0110(5)
Cu3 0.0553(8) 0.0594(8) 0.0500(7) -0.0046(5) 0.0144(5) -0.0110(5)
Cr4 0.0518(8) 0.0567(8) 0.0492(7) -0.0014(5) 0.0157(5) -0.0053(5)
Cu4 0.0518(8) 0.0567(8) 0.0492(7) -0.0014(5) 0.0157(5) -0.0053(5)
Cr5 0.0414(7) 0.0562(8) 0.0613(7) -0.0052(5) 0.0154(5) -0.0057(5)
Cu5 0.0414(7) 0.0562(8) 0.0613(7) -0.0052(5) 0.0154(5) -0.0057(5)
Cr6 0.0454(7) 0.0543(7) 0.0694(8) -0.0059(5) 0.0205(5) 0.0002(4)
Cu6 0.0454(7) 0.0543(7) 0.0694(8) -0.0059(5) 0.0205(5) 0.0002(4)
Cr7 0.0453(7) 0.0623(8) 0.0503(7) -0.0073(5) 0.0139(5) -0.0030(5)
Cu7 0.0453(7) 0.0623(8) 0.0503(7) -0.0073(5) 0.0139(5) -0.0030(5)
Cr8 0.0428(7) 0.0572(8) 0.0484(7) -0.0024(4) 0.0139(5) -0.0047(4)
Cu8 0.0428(7) 0.0572(8) 0.0484(7) -0.0024(4) 0.0139(5) -0.0047(4)
F1 0.048(2) 0.058(2) 0.0435(19) 0.0008(15) 0.0125(16) -0.0041(16)
F2 0.048(2) 0.052(2) 0.052(2) -0.0003(15) 0.0096(16) -0.0027(16)
F3 0.055(2) 0.056(2) 0.048(2) -0.0024(16) 0.0151(17) -0.0053(17)
F4 0.047(2) 0.064(2) 0.060(2) 0.0071(17) 0.0142(17) -0.0019(17)
F5 0.052(2) 0.061(2) 0.054(2) -0.0026(17) 0.0156(17) -0.0110(17)
F6 0.041(2) 0.058(2) 0.063(2) -0.0066(17) 0.0128(17) -0.0018(16)
F7 0.046(2) 0.058(2) 0.054(2) -0.0021(16) 0.0196(17) -0.0001(16)
F8 0.048(2) 0.058(2) 0.048(2) 0.0002(16) 0.0153(16) -0.0058(16)
O10 0.044(3) 0.066(3) 0.048(3) 0.003(2) 0.015(2) 0.004(2)
O11 0.052(3) 0.059(3) 0.058(3) -0.008(2) 0.017(2) -0.006(2)
O12 0.053(3) 0.047(3) 0.059(3) -0.001(2) 0.020(2) -0.002(2)
O13 0.042(3) 0.060(3) 0.043(2) 0.0020(19) 0.0129(19) -0.002(2)
O20 0.057(3) 0.057(3) 0.052(3) -0.003(2) 0.024(2) -0.007(2)
O21 0.082(4) 0.069(3) 0.052(3) -0.007(2) 0.024(2) -0.020(3)
O22 0.040(3) 0.064(3) 0.056(3) 0.002(2) 0.012(2) 0.001(2)
O23 0.042(3) 0.061(3) 0.063(3) -0.007(2) 0.017(2) -0.005(2)
O30 0.068(3) 0.077(3) 0.060(3) -0.017(2) 0.031(3) -0.025(3)
O31 0.063(3) 0.084(3) 0.065(3) -0.018(3) 0.030(3) -0.020(3)
O32 0.068(3) 0.061(3) 0.055(3) 0.005(2) 0.006(2) -0.008(2)
O33 0.074(3) 0.064(3) 0.053(3) 0.007(2) 0.015(3) -0.005(2)
O40 0.054(3) 0.071(3) 0.050(3) -0.009(2) 0.006(2) 0.009(2)
O41 0.045(3) 0.065(3) 0.061(3) -0.011(2) 0.013(2) -0.005(2)
O42 0.066(3) 0.054(3) 0.076(3) 0.000(2) 0.030(3) -0.006(2)
O43 0.055(3) 0.054(3) 0.088(4) 0.005(2) 0.029(3) -0.001(2)
O50 0.048(3) 0.066(3) 0.080(3) 0.005(2) 0.019(3) 0.002(2)
O51 0.057(3) 0.064(3) 0.074(3) 0.003(3) 0.026(3) 0.011(2)
O52 0.055(3) 0.068(3) 0.080(4) -0.009(3) 0.015(3) -0.017(2)
O53 0.066(3) 0.061(3) 0.071(3) -0.016(2) 0.024(3) -0.014(3)
O60 0.046(3) 0.071(3) 0.087(4) -0.021(3) 0.018(3) -0.002(2)
O61 0.043(3) 0.079(3) 0.074(3) -0.022(3) 0.021(2) -0.002(2)
O62 0.046(3) 0.066(3) 0.063(3) 0.002(2) 0.015(2) 0.000(2)
O63 0.050(3) 0.071(3) 0.052(3) -0.005(2) 0.015(2) -0.007(2)
O70 0.049(3) 0.064(3) 0.057(3) -0.008(2) 0.010(2) 0.001(2)
O71 0.040(3) 0.065(3) 0.057(3) -0.007(2) 0.012(2) -0.004(2)
O72 0.058(3) 0.096(4) 0.055(3) -0.009(3) 0.027(2) -0.004(3)
O73 0.062(3) 0.072(3) 0.060(3) 0.005(2) 0.028(2) -0.004(2)
O80 0.051(3) 0.067(3) 0.051(3) 0.002(2) 0.019(2) -0.010(2)
O81 0.057(3) 0.069(3) 0.055(3) -0.006(2) 0.017(2) -0.013(2)
O82 0.051(3) 0.062(3) 0.053(3) 0.000(2) 0.014(2) -0.001(2)
O83 0.058(3) 0.052(3) 0.047(3) 0.007(2) 0.013(2) 0.000(2)
C10 0.060(5) 0.044(4) 0.045(4) -0.002(3) 0.008(3) -0.001(3)
C15 0.051(4) 0.045(4) 0.046(4) -0.003(3) 0.009(3) -0.005(3)
C16 0.047(7) 0.069(9) 0.048(7) 0.011(4) 0.007(4) 0.013(4)
C17 0.059(7) 0.167(13) 0.094(8) 0.050(8) 0.006(6) 0.030(7)
C18 0.111(10) 0.212(16) 0.051(6) -0.039(8) -0.014(6) 0.068(11)
C19 0.117(11) 0.100(9) 0.120(10) 0.048(8) -0.026(8) -0.003(7)
C20 0.048(4) 0.076(5) 0.045(4) -0.003(4) 0.011(3) -0.008(4)
C21 0.085(6) 0.069(5) 0.055(4) -0.010(3) 0.033(4) -0.020(4)
C22 0.179(11) 0.087(7) 0.092(7) -0.038(5) 0.075(7) -0.043(7)
C23 0.079(6) 0.168(9) 0.044(4) -0.008(5) 0.011(4) -0.001(6)
C24 0.087(6) 0.090(6) 0.078(5) 0.007(4) 0.045(5) 0.005(5)
C25 0.046(4) 0.068(5) 0.047(4) -0.010(3) 0.014(3) 0.008(3)
C26 0.044(4) 0.083(5) 0.063(4) -0.005(4) 0.007(3) 0.011(4)
C27 0.052(5) 0.119(8) 0.154(9) 0.015(7) 0.038(6) 0.021(5)
C28 0.105(8) 0.171(10) 0.088(7) -0.064(7) -0.038(6) 0.037(7)
C29 0.056(5) 0.124(8) 0.106(7) 0.036(6) 0.008(5) 0.020(5)
C30 0.061(5) 0.082(5) 0.060(5) 0.000(4) 0.024(4) -0.008(4)
C31 0.072(5) 0.091(6) 0.070(5) -0.004(4) 0.041(4) -0.017(4)
C32 0.085(6) 0.086(6) 0.080(5) -0.010(4) 0.049(5) -0.014(4)
C33 0.078(7) 0.240(14) 0.116(9) 0.062(9) 0.045(6) 0.036(8)
C34 0.121(8) 0.175(11) 0.127(8) -0.077(8) 0.089(7) -0.089(8)
C35 0.065(5) 0.075(6) 0.052(4) 0.009(4) 0.010(4) -0.006(4)
C37 0.105(10) 0.157(13) 0.074(8) 0.038(8) 0.022(7) -0.012(9)
C38 0.21(2) 0.095(10) 0.122(13) 0.009(9) 0.004(13) 0.044(11)
C39 0.062(8) 0.162(13) 0.100(10) 0.065(9) 0.002(7) 0.008(8)
C40 0.060(5) 0.056(5) 0.069(5) 0.007(4) 0.016(4) -0.002(4)
C41 0.075(6) 0.048(5) 0.111(8) 0.004(5) 0.035(5) -0.007(4)
C42 0.168(13) 0.090(8) 0.149(11) 0.026(7) 0.091(10) -0.016(8)
C43 0.178(13) 0.058(7) 0.249(17) -0.011(8) 0.148(13) -0.030(7)
C44 0.084(8) 0.101(9) 0.219(16) -0.015(9) 0.022(9) -0.034(7)
C45 0.046(4) 0.060(4) 0.053(4) 0.006(3) 0.006(3) -0.009(3)
C46 0.055(5) 0.100(7) 0.074(5) -0.015(5) -0.005(4) 0.022(4)
C47 0.052(7) 0.245(18) 0.159(12) -0.034(11) 0.001(7) 0.024(8)
C48 0.178(13) 0.084(8) 0.131(10) -0.001(7) -0.057(9) 0.041(8)
C49 0.086(8) 0.135(10) 0.098(8) -0.040(7) -0.030(6) 0.014(6)
C50 0.053(5) 0.070(5) 0.074(5) -0.016(4) 0.012(4) -0.001(4)
C51 0.069(5) 0.069(5) 0.108(7) -0.034(4) 0.036(5) -0.008(4)
C55 0.045(4) 0.045(4) 0.102(6) -0.014(4) 0.024(4) -0.007(3)
C56 0.059(5) 0.092(6) 0.132(8) 0.051(6) 0.038(5) 0.031(5)
C58 0.052(6) 0.140(9) 0.158(10) 0.012(8) -0.002(6) 0.009(6)
C59 0.154(12) 0.108(9) 0.29(2) -0.035(11) 0.006(12) 0.088(9)
C60 0.047(4) 0.083(5) 0.055(4) -0.009(4) 0.017(3) 0.008(4)
C61 0.055(5) 0.089(6) 0.069(5) -0.023(4) 0.022(4) 0.008(4)
C62 0.064(5) 0.111(7) 0.101(7) -0.008(5) 0.029(5) 0.023(5)
C63 0.107(8) 0.095(7) 0.117(8) -0.035(6) 0.040(6) 0.023(6)
C64 0.099(7) 0.138(8) 0.078(6) -0.018(6) 0.047(5) 0.013(6)
C65 0.052(4) 0.063(5) 0.057(4) -0.012(3) 0.017(3) 0.002(4)
C66 0.058(5) 0.084(6) 0.075(5) 0.004(4) 0.000(4) 0.001(4)
C67 0.077(7) 0.187(13) 0.205(14) 0.095(11) -0.048(8) -0.046(8)
C68 0.248(17) 0.35(2) 0.042(6) 0.044(9) 0.024(8) 0.161(16)
C69 0.109(9) 0.089(8) 0.196(13) 0.045(8) -0.007(8) 0.004(6)
C70 0.052(5) 0.103(7) 0.052(4) -0.001(4) 0.014(4) -0.022(4)
C71 0.081(6) 0.161(9) 0.062(5) -0.007(5) 0.028(5) -0.025(6)
C75 0.041(4) 0.077(5) 0.049(4) -0.008(4) 0.018(3) -0.005(4)
C76 0.047(4) 0.069(5) 0.076(5) -0.001(4) -0.001(4) 0.003(4)
C77 0.119(8) 0.136(9) 0.067(6) -0.010(6) -0.022(5) 0.034(7)
C78 0.053(5) 0.087(6) 0.115(7) 0.003(5) -0.005(5) 0.011(4)
C79 0.039(5) 0.099(7) 0.194(11) 0.021(7) 0.024(6) 0.010(4)
C80 0.050(4) 0.063(4) 0.048(4) -0.001(3) 0.013(3) -0.005(3)
C81 0.065(5) 0.068(5) 0.073(5) -0.002(4) 0.022(4) -0.023(4)
C82 0.062(6) 0.167(10) 0.109(8) 0.003(7) 0.000(5) -0.038(6)
C83 0.099(8) 0.162(10) 0.150(10) -0.034(8) 0.074(7) -0.071(7)
C84 0.126(9) 0.066(7) 0.234(14) -0.013(7) 0.072(9) -0.029(6)
C85 0.045(4) 0.055(4) 0.063(5) 0.001(3) 0.021(3) -0.008(3)
C86 0.070(5) 0.067(5) 0.054(7) 0.011(5) 0.008(5) 0.014(4)
C87 0.114(11) 0.158(12) 0.071(7) 0.008(7) 0.002(7) 0.073(9)
C88 0.24(2) 0.081(11) 0.29(3) 0.092(13) -0.166(19) -0.066(12)
C89 0.157(15) 0.27(2) 0.120(12) 0.063(13) 0.050(11) 0.153(17)
C86A 0.070(5) 0.067(5) 0.054(7) 0.011(5) 0.008(5) 0.014(4)

loop_
_atom_type_symbol
_atom_type_description
_atom_type_scat_dispersion_real
_atom_type_scat_dispersion_imag
_atom_type_scat_source
C C 0.0033 0.0016 'International Tables Vol C Tables 4.2.6.8 and 6.1.1.4'
H H 0.0000 0.0000 'International Tables Vol C Tables 4.2.6.8 and 6.1.1.4'
N N 0.0061 0.0033 'International Tables Vol C Tables 4.2.6.8 and 6.1.1.4'
O O 0.0106 0.0060 'International Tables Vol C Tables 4.2.6.8 and 6.1.1.4'
F F 0.0171 0.0103 'International Tables Vol C Tables 4.2.6.8 and 6.1.1.4'
Cr Cr 0.3209 0.6236 'International Tables Vol C Tables 4.2.6.8 and 6.1.1.4'
Cu Cu 0.3201 1.2651 'International Tables Vol C Tables 4.2.6.8 and 6.1.1.4'

loop_
_geom_angle_atom_site_label_1
_geom_angle_atom_site_label_2
_geom_angle_atom_site_label_3
_geom_angle
_geom_angle_site_symmetry_3
F1 Cr1 F8 86.29(14) .
F1 Cr1 O11 93.11(17) .
F1 Cr1 O83 89.02(16) .
F8 Cr1 O11 178.93(18) .
F8 Cr1 O83 92.14(16) .
O10 Cr1 F1 89.80(16) .
O10 Cr1 F8 90.65(16) .
O10 Cr1 O11 90.24(18) .
O10 Cr1 O83 176.89(19) .
O81 Cr1 F1 176.55(18) .
O81 Cr1 F8 90.51(17) .
O81 Cr1 O10 88.95(19) .
O81 Cr1 O11 90.11(19) .
O81 Cr1 O83 92.38(19) .
O83 Cr1 O11 86.95(18) .
F1 Cr2 F2 89.27(15) .
F1 Cr2 O12 91.48(17) .
F1 Cr2 O13 91.89(16) .
F1 Cr2 O20 178.43(17) .
F1 Cr2 O22 88.39(16) .
F2 Cr2 O12 178.64(18) .
F2 Cr2 O13 89.03(16) .
F2 Cr2 O20 92.25(17) .
F2 Cr2 O22 89.99(17) .
O12 Cr2 O13 92.08(18) .
O12 Cr2 O20 87.01(18) .
O12 Cr2 O22 88.90(18) .
O13 Cr2 O22 178.98(19) .
O20 Cr2 O13 87.72(18) .
O20 Cr2 O22 92.02(18) .
F2 Cr3 O21 90.94(18) .
F2 Cr3 O23 91.53(17) .
F2 Cr3 O30 178.47(19) .
F2 Cr3 O32 89.07(18) .
F3 Cr3 F2 87.80(15) .
F3 Cr3 O21 178.73(19) .
F3 Cr3 O23 88.10(17) .
F3 Cr3 O30 92.79(17) .
F3 Cr3 O32 90.21(18) .
O21 Cr3 O23 91.9(2) .
O21 Cr3 O32 89.8(2) .
O30 Cr3 O21 88.5(2) .
O30 Cr3 O23 87.1(2) .
O30 Cr3 O32 92.3(2) .
O32 Cr3 O23 178.2(2) .
F3 Cr4 O31 90.35(18) .
F3 Cr4 O33 91.12(17) .
F3 Cr4 O42 177.89(19) .
F4 Cr4 F3 89.07(16) .
F4 Cr4 O31 178.4(2) .
F4 Cr4 O33 89.33(18) .
F4 Cr4 O40 90.64(18) .
F4 Cr4 O42 93.01(18) .
O31 Cr4 O33 92.1(2) .
O31 Cr4 O42 87.6(2) .
O33 Cr4 O42 89.3(2) .
O40 Cr4 F3 89.42(17) .
O40 Cr4 O31 87.9(2) .
O40 Cr4 O33 179.5(2) .
O40 Cr4 O42 90.2(2) .
F4 Cr5 O41 92.27(17) .
F4 Cr5 O52 179.1(2) .
F5 Cr5 F4 87.03(15) .
F5 Cr5 O41 90.14(17) .
F5 Cr5 O43 178.26(19) .
F5 Cr5 O50 91.29(18) .
F5 Cr5 O52 92.42(19) .
O41 Cr5 O52 86.99(19) .
O43 Cr5 F4 91.65(18) .
O43 Cr5 O41 88.8(2) .
O43 Cr5 O52 88.9(2) .
O50 Cr5 F4 88.22(18) .
O50 Cr5 O41 178.5(2) .
O50 Cr5 O43 89.8(2) .
O50 Cr5 O52 92.5(2) .
F6 Cr6 F5 87.14(15) .
F6 Cr6 O51 87.93(18) .
F6 Cr6 O60 92.03(17) .
F6 Cr6 O62 90.69(17) .
O51 Cr6 F5 91.52(18) .
O51 Cr6 O60 86.6(2) .
O53 Cr6 F5 91.35(18) .
O53 Cr6 F6 178.15(19) .
O53 Cr6 O51 93.2(2) .
O53 Cr6 O60 89.5(2) .
O53 Cr6 O62 88.2(2) .
O60 Cr6 F5 177.93(18) .
O62 Cr6 F5 89.61(17) .
O62 Cr6 O51 178.2(2) .
O62 Cr6 O60 92.3(2) .
F6 Cr7 O72 178.32(19) .
F7 Cr7 F6 86.12(15) .
F7 Cr7 O63 89.13(17) .
F7 Cr7 O70 89.80(17) .
F7 Cr7 O72 92.73(18) .
O61 Cr7 F6 91.38(18) .
O61 Cr7 F7 176.53(19) .
O61 Cr7 O63 93.37(19) .
O61 Cr7 O70 87.77(19) .
O61 Cr7 O72 89.8(2) .
O63 Cr7 F6 92.03(17) .
O63 Cr7 O72 86.72(19) .
O70 Cr7 F6 89.68(17) .
O70 Cr7 O63 177.9(2) .
O70 Cr7 O72 91.5(2) .
F7 Cr8 F8 88.24(14) .
F7 Cr8 O71 92.16(17) .
F7 Cr8 O80 178.66(17) .
F7 Cr8 O82 89.96(16) .
F8 Cr8 O80 92.12(16) .
F8 Cr8 O82 90.22(17) .
O71 Cr8 F8 88.54(17) .
O71 Cr8 O80 86.56(19) .
O71 Cr8 O82 177.51(19) .
O73 Cr8 F7 90.82(18) .
O73 Cr8 F8 178.40(18) .
O73 Cr8 O71 92.8(2) .
O73 Cr8 O80 88.86(19) .
O73 Cr8 O82 88.5(2) .
O82 Cr8 O80 91.33(19) .
Cr1 F1 N1 104.4(4) .
Cr2 F1 Cr1 122.55(17) .
Cr2 F1 N1 119.3(4) .
Cr2 F2 Cr3 122.78(19) .
Cr2 F2 N1 102.6(3) .
Cr3 F2 N1 120.0(3) .
Cr3 F3 Cr4 123.24(18) .
Cr3 F3 N1 108.7(3) .
Cr4 F3 N1 115.2(3) .
Cr4 F4 Cr5 122.08(18) .
Cr4 F4 N1 113.4(3) .
Cr5 F4 N1 111.0(3) .
Cr5 F5 Cr6 120.77(18) .
Cr5 F5 N1 118.3(3) .
Cr6 F5 N1 104.3(3) .
Cr6 F6 Cr7 120.99(18) .
Cr6 F6 N1 121.6(4) .
Cr7 F6 N1 103.2(3) .
Cr7 F7 N1 117.3(4) .
Cr8 F7 Cr7 121.37(17) .
Cr8 F7 N1 104.7(4) .
Cr1 F8 N1 114.3(4) .
Cr8 F8 Cr1 121.53(17) .
Cr8 F8 N1 109.3(4) .
C15 O10 Cr1 128.9(4) .
C10 O11 Cr1 133.5(4) .
C10 O12 Cr2 129.3(4) .
C15 O13 Cr2 135.7(4) .
C20 O20 Cr2 135.6(4) .
C20 O21 Cr3 129.4(4) .
C25 O22 Cr2 130.7(4) .
C25 O23 Cr3 134.8(4) .
C30 O30 Cr3 134.3(5) .
C30 O31 Cr4 131.5(5) .
C35 O32 Cr3 130.4(4) .
C35 O33 Cr4 135.2(5) .
C45 O40 Cr4 127.6(4) .
C45 O41 Cr5 134.7(4) .
C40 O42 Cr4 136.3(5) .
C40 O43 Cr5 128.4(4) .
C55 O50 Cr5 129.4(5) .
C55 O51 Cr6 135.6(5) .
C50 O52 Cr5 133.9(5) .
C50 O53 Cr6 130.6(5) .
C60 O60 Cr6 134.1(5) .
C60 O61 Cr7 130.2(4) .
C65 O62 Cr6 129.8(4) .
C65 O63 Cr7 134.8(5) .
C75 O70 Cr7 128.6(5) .
C75 O71 Cr8 134.8(4) .
C70 O72 Cr7 133.6(5) .
C70 O73 Cr8 131.7(5) .
C80 O80 Cr8 134.2(4) .
C80 O81 Cr1 129.6(4) .
C85 O82 Cr8 128.1(4) .
C85 O83 Cr1 135.0(4) .
O11 C10 C11 118.4(6) .
O11 C10 C11A 115.4(8) .
O12 C10 O11 125.9(6) .
O12 C10 C11 115.5(6) .
O12 C10 C11A 118.3(8) .
C10 C11 C12 107.5(6) .
C10 C11 C13 109.0(7) .
C10 C11 C14 111.5(7) .
C13 C11 C12 109.6(3) .
C13 C11 C14 109.8(3) .
C14 C11 C12 109.4(3) .
C12A C11A C10 110.7(13) .
C12A C11A C13A 109.4(3) .
C12A C11A C14A 109.6(3) .
C13A C11A C10 109.7(13) .
C14A C11A C10 108.0(14) .
C14A C11A C13A 109.5(3) .
O10 C15 O13 125.3(6) .
O10 C15 C16 117.2(6) .
O10 C15 C16A 118.4(11) .
O13 C15 C16 117.5(6) .
O13 C15 C16A 116.1(11) .
C17 C16 C15 112.2(5) .
C17 C16 C18 109.7(3) .
C17 C16 C19 109.8(3) .
C18 C16 C15 108.3(6) .
C19 C16 C15 107.2(6) .
C19 C16 C18 109.7(3) .
C15 C16A C17A 108(2) .
C15 C16A C18A 111.7(19) .
C15 C16A C19A 108(2) .
C18A C16A C17A 109.5(3) .
C19A C16A C17A 109.5(3) .
C19A C16A C18A 109.5(3) .
O20 C20 O21 125.4(6) .
O20 C20 C21 117.9(6) .
O21 C20 C21 116.7(6) .
C22 C21 C20 111.5(5) .
C22 C21 C23 109.9(3) .
C22 C21 C24 109.8(3) .
C23 C21 C20 106.5(5) .
C23 C21 C24 109.8(3) .
C24 C21 C20 109.2(5) .
O22 C25 O23 124.8(6) .
O22 C25 C26 118.5(6) .
O23 C25 C26 116.7(6) .
C25 C26 C27 110.1(5) .
C25 C26 C28 107.0(5) .
C25 C26 C29 110.9(5) .
C28 C26 C27 109.4(3) .
C29 C26 C27 109.5(3) .
C29 C26 C28 109.9(3) .
O30 C30 C31 118.0(6) .
O31 C30 O30 125.7(7) .
O31 C30 C31 116.3(6) .
C32 C31 C30 109.5(5) .
C32 C31 C33 109.9(3) .
C32 C31 C34 110.0(3) .
C33 C31 C30 106.6(5) .
C34 C31 C30 110.8(5) .
C34 C31 C33 109.9(3) .
O32 C35 O33 125.6(7) .
O32 C35 C36 116.6(6) .
O32 C35 C36A 117.9(11) .
O33 C35 C36 117.5(7) .
O33 C35 C36A 114.3(12) .
C35 C36 C37 109.3(7) .
C35 C36 C38 111.3(7) .
C35 C36 C39 108.3(7) .
C38 C36 C37 109.3(3) .
C39 C36 C37 109.2(3) .
C39 C36 C38 109.4(3) .
C37A C36A C35 99(2) .
C38A C36A C35 114(2) .
C38A C36A C37A 109.5(3) .
C38A C36A C39A 109.5(3) .
C39A C36A C35 115(2) .
C39A C36A C37A 109.4(3) .
O42 C40 O43 125.2(7) .
O42 C40 C41 114.9(7) .
O43 C40 C41 119.9(7) .
C40 C41 C42 108.5(6) .
C40 C41 C43 110.2(6) .
C40 C41 C44 109.0(6) .
C40 C41 C42A 127(3) .
C40 C41 C43A 93(3) .
C40 C41 C44A 107(3) .
C43 C41 C42 109.6(3) .
C43 C41 C44 110.1(3) .
C44 C41 C42 109.5(3) .
C42A C41 C43A 109.4(3) .
C42A C41 C44A 109.5(3) .
C44A C41 C43A 109.4(3) .
O40 C45 C46 115.8(6) .
O41 C45 O40 125.8(6) .
O41 C45 C46 118.3(6) .
C45 C46 C47 108.9(6) .
C45 C46 C48 107.1(5) .
C45 C46 C49 111.8(5) .
C45 C46 C47A 115(3) .
C45 C46 C48A 108(3) .
C45 C46 C49A 106(3) .
C48 C46 C47 109.6(3) .
C48 C46 C49 109.8(3) .
C49 C46 C47 109.5(3) .
C47A C46 C48A 109.5(3) .
C47A C46 C49A 109.5(3) .
C49A C46 C48A 109.5(3) .
O52 C50 C51 116.7(7) .
O53 C50 O52 126.1(7) .
O53 C50 C51 117.2(8) .
C50 C51 C52 110.3(7) .
C50 C51 C53B 110.1(8) .
C50 C51 C54C 110.7(7) .
C53 C51 C50 108.0(7) .
C53 C51 C52 109.5(2) .
C53 C51 C54 109.7(2) .
C54 C51 C50 110.0(7) .
C54 C51 C52 109.3(2) .
C52A C51 C50 108.7(7) .
C53A C51 C50 109.7(7) .
C53A C51 C52A 109.5(2) .
C54A C51 C50 109.4(7) .
C54A C51 C52A 109.8(2) .
C54A C51 C53A 109.7(2) .
C52B C51 C50 108.4(7) .
C52B C51 C53B 109.4(2) .
C54B C51 C50 109.7(7) .
C54B C51 C52B 109.7(2) .
C54B C51 C53B 109.5(2) .
C52C C51 C50 107.8(7) .
C52C C51 C54C 109.5(2) .
O50 C55 C56 118.2(8) .
O51 C55 O50 125.9(7) .
O51 C55 C56 115.9(7) .
C57 C56 C55 111.8(7) .
C57 C56 C58 109.5(3) .
C57 C56 C59 109.7(3) .
C58 C56 C55 108.2(5) .
C59 C56 C55 108.3(6) .
C59 C56 C58 109.3(3) .
O60 C60 C61 119.1(6) .
O61 C60 O60 124.9(6) .
O61 C60 C61 116.0(6) .
C60 C61 C62 108.2(5) .
C60 C61 C63 110.6(5) .
C60 C61 C64 108.6(5) .
C63 C61 C62 109.8(3) .
C63 C61 C64 109.9(3) .
C64 C61 C62 109.8(3) .
O62 C65 O63 126.0(6) .
O62 C65 C66 118.1(6) .
O63 C65 C66 115.9(6) .
C65 C66 C67 111.3(6) .
C65 C66 C68 106.7(5) .
C65 C66 C69 109.2(5) .
C67 C66 C69 109.7(3) .
C68 C66 C67 110.1(3) .
C68 C66 C69 109.7(3) .
O72 C70 C71 118.5(8) .
O73 C70 O72 123.3(7) .
O73 C70 C71 118.2(8) .
C70 C71 C72 97.9(10) .
C70 C71 C73 117.4(10) .
C70 C71 C74 112.1(9) .
C70 C71 C72A 119.2(9) .
C70 C71 C73A 106.9(8) .
C70 C71 C74A 102.2(8) .
C73 C71 C72 109.3(3) .
C73 C71 C74 110.2(3) .
C74 C71 C72 109.0(3) .
C72A C71 C73A 109.9(3) .
C72A C71 C74A 109.4(3) .
C73A C71 C74A 108.7(3) .
O70 C75 O71 126.3(6) .
O70 C75 C76 118.4(6) .
O71 C75 C76 115.3(6) .
C77 C76 C75 108.6(5) .
C77 C76 C78 109.9(3) .
C77 C76 C79 109.8(3) .
C78 C76 C75 111.8(5) .
C78 C76 C79 109.8(3) .
C79 C76 C75 106.9(5) .
O80 C80 O81 124.9(6) .
O80 C80 C81 117.9(6) .
O81 C80 C81 117.2(6) .
C80 C81 C82 109.9(5) .
C80 C81 C83 111.3(5) .
C80 C81 C84 106.1(5) .
C83 C81 C82 109.8(3) .
C84 C81 C82 109.8(3) .
C84 C81 C83 109.9(3) .
O82 C85 C86 118.2(6) .
O82 C85 C86A 112(3) .
O83 C85 O82 126.1(6) .
O83 C85 C86 115.7(6) .
O83 C85 C86A 122(2) .
C85 C86 C87 112.7(7) .
C85 C86 C88 107.5(7) .
C85 C86 C89 108.6(7) .
C87 C86 C89 109.2(3) .
C88 C86 C87 109.6(3) .
C88 C86 C89 109.3(3) .
C87A C86A C85 106(5) .
C87A C86A C89A 108(5) .
C88A C86A C85 96(5) .
C88A C86A C87A 126(6) .
C88A C86A C89A 114(5) .
C89A C86A C85 102(5) .
N1 C3 C4 120(2) .
F1 N1 F2 48.6(3) .
F1 N1 F3 84.9(4) .
F1 N1 F4 126.1(5) .
F1 N1 F5 155.1(5) .
F1 N1 F6 152.7(6) .
F2 N1 F3 43.3(2) .
F2 N1 F4 79.3(4) .
F2 N1 F5 119.6(5) .
F3 N1 F4 41.9(2) .
F5 N1 F3 77.3(4) .
F5 N1 F4 42.0(2) .
F6 N1 F2 157.1(5) .
F6 N1 F3 121.7(6) .
F6 N1 F4 81.2(4) .
F6 N1 F5 45.7(3) .
F7 N1 F1 102.1(5) .
F7 N1 F2 150.5(7) .
F7 N1 F3 157.0(6) .
F7 N1 F4 130.0(6) .
F7 N1 F5 88.5(5) .
F7 N1 F6 51.1(3) .
F8 N1 F1 54.4(4) .
F8 N1 F2 95.9(6) .
F8 N1 F3 138.1(7) .
F8 N1 F4 165.1(5) .
F8 N1 F5 144.4(6) .
F8 N1 F6 99.9(5) .
F8 N1 F7 56.8(3) .
C3 N1 F1 94.5(17) .
C3 N1 F2 88.1(17) .
C3 N1 F3 58.0(13) .
C3 N1 F4 67.4(11) .
C3 N1 F5 61.3(15) .
C3 N1 F6 95.3(18) .
C3 N1 F7 99.4(16) .
C3 N1 F8 126.9(13) .
C1 N1 F1 105.3(18) .
C1 N1 F2 69.8(15) .
C1 N1 F3 72.5(12) .
C1 N1 F4 58.8(13) .
C1 N1 F5 85.9(17) .
C1 N1 F6 89.9(17) .
C1 N1 F7 125.1(15) .
C1 N1 F8 106.3(15) .
C1 N1 C3 124.4(19) .
N1 C1 C2 121(2) .
N1A C3A C4A 119(4) .
F2 N1A F1 43.4(5) .
F2 N1A F7 119.6(11) .
F3 N1A F1 84.6(10) .
F3 N1A F2 47.7(7) .
F3 N1A F6 154.3(14) .
F3 N1A F7 156.3(12) .
F4 N1A F1 138.2(16) .
F4 N1A F2 95.4(13) .
F4 N1A F3 55.4(8) .
F4 N1A F5 56.8(7) .
F4 N1A F6 100.0(12) .
F4 N1A F7 144.6(16) .
F5 N1A F1 159.2(13) .
F5 N1A F2 150.3(15) .
F5 N1A F3 103.1(11) .
F5 N1A F6 52.1(8) .
F5 N1A F7 89.5(12) .
F6 N1A F1 120.9(12) .
F6 N1A F2 155.1(11) .
F6 N1A F7 45.3(6) .
F7 N1A F1 77.3(8) .
C3A N1A F1 63(3) .
C3A N1A F2 92(4) .
C3A N1A F3 95(4) .
C3A N1A F4 125(3) .
C3A N1A F5 96(3) .
C3A N1A F6 95(4) .
C3A N1A F7 63(3) .
C1A N1A F1 81(3) .
C1A N1A F2 84(3) .
C1A N1A F3 117(3) .
C1A N1A F4 105(3) .
C1A N1A F5 111(3) .
C1A N1A F6 74(3) .
C1A N1A F7 76(2) .
C1A N1A C3A 130(4) .
N1A C1A C2A 121(4) .
N1B C3B C4B 116(2) .
F1 N1B F2 41.36(19) .
F3 N1B F1 77.4(3) .
F3 N1B F2 41.44(19) .
F4 N1B F1 121.2(5) .
F4 N1B F2 80.5(4) .
F4 N1B F3 45.7(3) .
F4 N1B F8 152.6(5) .
F5 N1B F1 162.0(5) .
F5 N1B F2 130.2(6) .
F5 N1B F3 89.8(5) .
F5 N1B F4 51.2(3) .
F5 N1B F7 103.4(5) .
F5 N1B F8 151.1(6) .
F6 N1B F1 137.9(7) .
F6 N1B F2 159.1(5) .
F6 N1B F3 144.2(7) .
F6 N1B F4 98.7(5) .
F6 N1B F5 57.0(3) .
F6 N1B F7 54.8(3) .
F6 N1B F8 94.9(5) .
F7 N1B F1 85.8(5) .
F7 N1B F2 126.1(6) .
F7 N1B F3 159.2(5) .
F7 N1B F4 152.9(6) .
F7 N1B F8 49.0(3) .
F8 N1B F1 43.3(2) .
F8 N1B F2 78.4(4) .
F8 N1B F3 119.1(5) .
C3B N1B F1 60.7(13) .
C3B N1B F2 69.9(11) .
C3B N1B F3 64.5(13) .
C3B N1B F4 98.1(15) .
C3B N1B F5 102.4(15) .
C3B N1B F6 130.5(13) .
C3B N1B F7 96.7(14) .
C3B N1B F8 90.7(15) .
C1B N1B F1 70.2(12) .
C1B N1B F2 50.4(10) .
C1B N1B F3 73.3(13) .
C1B N1B F4 78.9(15) .
C1B N1B F5 118.6(15) .
C1B N1B F6 108.8(12) .
C1B N1B F7 112.6(16) .
C1B N1B F8 74.3(15) .
C1B N1B C3B 120.0(17) .
N1B C1B C2B 119(2) .
C99 O99 O99 107.9(16) 3_557
O98 C99 O99 114(3) .
O98 C99 C98 134(3) .
C98 C99 O99 108(2) .

loop_
_geom_bond_atom_site_label_1
_geom_bond_atom_site_label_2
_geom_bond_distance
_geom_bond_site_symmetry_2
Cr1 F1 1.953(3) .
Cr1 F8 1.958(3) .
Cr1 O10 1.955(4) .
Cr1 O11 1.978(4) .
Cr1 O81 1.952(5) .
Cr1 O83 1.966(4) .
Cr2 F1 1.915(3) .
Cr2 F2 1.934(3) .
Cr2 O12 1.940(4) .
Cr2 O13 1.953(4) .
Cr2 O20 1.947(4) .
Cr2 O22 1.956(4) .
Cr3 F2 1.932(4) .
Cr3 F3 1.925(3) .
Cr3 O21 1.954(5) .
Cr3 O23 1.970(5) .
Cr3 O30 1.952(5) .
Cr3 O32 1.959(5) .
Cr4 F3 1.943(3) .
Cr4 F4 1.916(4) .
Cr4 O31 1.950(5) .
Cr4 O33 1.959(5) .
Cr4 O40 1.944(4) .
Cr4 O42 1.963(5) .
Cr5 F4 1.971(4) .
Cr5 F5 1.931(4) .
Cr5 O41 1.977(5) .
Cr5 O43 1.950(5) .
Cr5 O50 1.945(5) .
Cr5 O52 1.998(5) .
Cr6 F5 1.997(4) .
Cr6 F6 1.944(3) .
Cr6 O51 1.959(5) .
Cr6 O53 1.933(5) .
Cr6 O60 1.991(5) .
Cr6 O62 1.951(5) .
Cr7 F6 1.974(4) .
Cr7 F7 1.949(3) .
Cr7 O61 1.944(5) .
Cr7 O63 1.966(4) .
Cr7 O70 1.957(4) .
Cr7 O72 1.985(5) .
Cr8 F7 1.947(3) .
Cr8 F8 1.949(3) .
Cr8 O71 1.947(5) .
Cr8 O73 1.926(5) .
Cr8 O80 1.980(4) .
Cr8 O82 1.958(5) .
F1 N1 3.05(2) .
F1 N1A 3.78(4) .
F1 N1B 3.753(18) .
F2 N1 3.464(19) .
F2 N1A 3.49(5) .
F2 N1B 3.895(17) .
F3 N1 3.754(18) .
F3 N1A 3.03(5) .
F3 N1B 3.634(18) .
F4 N1 3.820(19) .
F4 N1A 2.77(4) .
F4 N1B 3.28(2) .
F5 N1 3.67(2) .
F5 N1A 2.88(4) .
F5 N1B 2.884(19) .
F6 N1 3.26(2) .
F6 N1A 3.26(5) .
F6 N1B 2.805(17) .
F7 N1 2.911(18) .
F7 N1A 3.64(5) .
F7 N1B 3.007(19) .
F8 N1 2.783(19) .
F8 N1B 3.46(2) .
O10 C15 1.265(7) .
O11 C10 1.270(8) .
O12 C10 1.259(8) .
O13 C15 1.269(7) .
O20 C20 1.254(8) .
O21 C20 1.266(8) .
O22 C25 1.251(8) .
O23 C25 1.255(8) .
O30 C30 1.255(8) .
O31 C30 1.252(8) .
O32 C35 1.248(9) .
O33 C35 1.273(8) .
O40 C45 1.267(8) .
O41 C45 1.263(8) .
O42 C40 1.258(8) .
O43 C40 1.274(9) .
O50 C55 1.281(8) .
O51 C55 1.244(9) .
O52 C50 1.262(9) .
O53 C50 1.246(9) .
O60 C60 1.265(8) .
O61 C60 1.261(8) .
O62 C65 1.250(8) .
O63 C65 1.265(8) .
O70 C75 1.250(8) .
O71 C75 1.261(8) .
O72 C70 1.297(9) .
O73 C70 1.248(9) .
O80 C80 1.257(7) .
O81 C80 1.258(8) .
O82 C85 1.269(8) .
O83 C85 1.258(7) .
C10 C11 1.504(10) .
C10 C11A 1.532(17) .
C11 C12 1.520(3) .
C11 C13 1.517(3) .
C11 C14 1.519(3) .
C11A C12A 1.519(3) .
C11A C13A 1.520(3) .
C11A C14A 1.519(3) .
C15 C16 1.518(8) .
C15 C16A 1.50(2) .
C16 C17 1.518(3) .
C16 C18 1.518(3) .
C16 C19 1.518(3) .
C16A C17A 1.519(3) .
C16A C18A 1.519(3) .
C16A C19A 1.519(3) .
C20 C21 1.529(8) .
C21 C22 1.517(3) .
C21 C23 1.517(3) .
C21 C24 1.517(3) .
C25 C26 1.513(8) .
C26 C27 1.521(3) .
C26 C28 1.518(3) .
C26 C29 1.518(3) .
C30 C31 1.529(9) .
C31 C32 1.515(3) .
C31 C33 1.517(3) .
C31 C34 1.516(3) .
C35 C36 1.487(10) .
C35 C36A 1.65(3) .
C36 C37 1.522(3) .
C36 C38 1.520(3) .
C36 C39 1.520(3) .
C36A C37A 1.520(3) .
C36A C38A 1.519(3) .
C36A C39A 1.520(3) .
C40 C41 1.500(9) .
C41 C42 1.521(3) .
C41 C43 1.516(3) .
C41 C44 1.516(3) .
C41 C42A 1.520(3) .
C41 C43A 1.520(3) .
C41 C44A 1.520(3) .
C45 C46 1.507(8) .
C46 C47 1.520(3) .
C46 C48 1.517(3) .
C46 C49 1.519(3) .
C46 C47A 1.519(3) .
C46 C48A 1.520(3) .
C46 C49A 1.520(4) .
C50 C51 1.514(9) .
C51 C52 1.521(3) .
C51 C53 1.518(3) .
C51 C54 1.519(3) .
C51 C52A 1.519(3) .
C51 C53A 1.519(3) .
C51 C54A 1.517(3) .
C51 C52B 1.519(3) .
C51 C53B 1.520(3) .
C51 C54B 1.518(3) .
C51 C52C 1.519(3) .
C51 C54C 1.520(3) .
C55 C56 1.522(9) .
C56 C57 1.516(3) .
C56 C58 1.522(3) .
C56 C59 1.519(3) .
C60 C61 1.506(8) .
C61 C62 1.518(3) .
C61 C63 1.517(3) .
C61 C64 1.517(3) .
C65 C66 1.507(9) .
C66 C67 1.515(3) .
C66 C68 1.515(3) .
C66 C69 1.519(3) .
C70 C71 1.494(9) .
C71 C72 1.527(3) .
C71 C73 1.515(3) .
C71 C74 1.517(3) .
C71 C72A 1.513(3) .
C71 C73A 1.522(3) .
C71 C74A 1.527(3) .
C75 C76 1.522(8) .
C76 C77 1.517(3) .
C76 C78 1.517(3) .
C76 C79 1.518(3) .
C80 C81 1.502(8) .
C81 C82 1.518(3) .
C81 C83 1.517(3) .
C81 C84 1.517(3) .
C85 C86 1.497(11) .
C85 C86A 1.69(8) .
C86 C87 1.520(3) .
C86 C88 1.519(3) .
C86 C89 1.522(3) .
C86A C87A 1.44(8) .
C86A C88A 1.34(9) .
C86A C89A 1.61(8) .
C4 C3 1.438(12) .
C3 N1 1.422(9) .
N1 C1 1.422(9) .
C1 C2 1.437(12) .
C4A C3A 1.438(12) .
C3A N1A 1.422(10) .
N1A C1A 1.422(10) .
C1A C2A 1.437(12) .
C4B C3B 1.438(12) .
C3B N1B 1.422(9) .
N1B C1B 1.422(9) .
C1B C2B 1.438(12) .
O99 O99 1.462(18) 3_557
O99 C99 1.44(2) .
C99 O98 1.08(3) .
C99 C98 1.44(3) .
